data_7717411
loop_
_publ_author_name
'Corner, Sophie C.'
'Gransbury, Gemma Kate'
'Mills, David P.'

_publ_section_title
;
 Influence of weakly coordinating anions binding to the hexa-tert-butyl
 dysprosocenium cation
;
_journal_name_full 'Dalton Transactions'
_journal_paper_doi 10.1039/D4DT02713B
_journal_year 2024
_chemical_formula_moiety 'C74 H63 Al Cl Dy F30 O2, 2(C6 H5 F)'
_chemical_formula_sum 'C86 H73 Al Cl Dy F32 O2'
_chemical_formula_weight 1971.37
_chemical_name_systematic '[Dy(Cpttt)2(Cl)(Al(CH2CH3)(OC(C6F5)3)2]'
_chemical_properties_physical Air-sensitive,Moisture-sensitive,Oxygen-sensitive
_space_group_crystal_system triclinic
_space_group_IT_number 2
_space_group_name_Hall '-P 1'
_space_group_name_H-M_alt 'P -1'
_atom_sites_solution_hydrogens geom
_atom_sites_solution_primary dual
_atom_sites_solution_secondary difmap
_audit_creation_date 2024-09-19
_audit_creation_method
;
Olex2 1.2
(compiled 2018.05.29 svn.r3508 for OlexSys, GUI svn.r5506)
;
_audit_update_record
;
2024-09-23 deposited with the CCDC.	2024-11-05 downloaded from the CCDC.
;
_cell_angle_alpha 72.902(3)
_cell_angle_beta 78.936(2)
_cell_angle_gamma 85.763(2)
_cell_formula_units_Z 2
_cell_length_a 12.3345(3)
_cell_length_b 16.0941(5)
_cell_length_c 21.5697(7)
_cell_measurement_reflns_used 13932
_cell_measurement_temperature 99.97(10)
_cell_measurement_theta_max 28.5800
_cell_measurement_theta_min 3.5720
_cell_volume 4015.9(2)
_computing_cell_refinement 'CrysAlisPro 1.171.39.46 (Rigaku OD, 2018)'
_computing_data_collection 'CrysAlisPro 1.171.39.46 (Rigaku OD, 2018)'
_computing_data_reduction 'CrysAlisPro 1.171.39.46 (Rigaku OD, 2018)'
_computing_molecular_graphics 'Olex2 (Dolomanov et al., 2009)'
_computing_publication_material 'Olex2 (Dolomanov et al., 2009)'
_computing_structure_refinement 'SHELXL 2018/3 (Sheldrick, 2015)'
_computing_structure_solution 'SHELXT 2018/2 (Sheldrick, 2018)'
_diffrn_ambient_environment N~2~
_diffrn_ambient_temperature 99.97(10)
_diffrn_detector 'CCD plate'
_diffrn_detector_area_resol_mean 8.0714
_diffrn_detector_type Eos
_diffrn_measured_fraction_theta_full 0.997
_diffrn_measured_fraction_theta_max 0.839
_diffrn_measurement_details
;
List of Runs (angles in degrees, time in seconds):

  # Type    Start    End  Width  t~exp~   \w     \q     \k     \f   Frames
#--------------------------------------------------------------------------
  1  \w    -39.00   4.00   1.00    4.00    --  -17.16 -77.00 -90.00   43
  2  \w     -4.00  29.00   1.00    4.00    --   18.25  37.00 -90.00   33
  3  \w    -36.00  47.00   1.00    4.00    --   18.25 -77.00  30.00   83
  4  \w     -4.00  87.00   1.00    4.00    --   18.25  37.00   0.00   91
  5  \w    -10.00  36.00   1.00    4.00    --   18.25  77.00 150.00   46
  6  \w     39.00  67.00   1.00    4.00    --   18.25 178.00-150.00   28
  7  \w     38.00  89.00   1.00    4.00    --   18.25  37.00 -90.00   51
  8  \w     -8.00  22.00   1.00    4.00    --   18.25  77.00 -90.00   30
  9  \w      4.00  35.00   1.00    4.00    --   18.25 -57.00 120.00   31
;
_diffrn_measurement_device 'four-circle diffractometer'
_diffrn_measurement_device_type 'SuperNova, Single source at offset/far, Eos'
_diffrn_measurement_method '\w scans'
_diffrn_orient_matrix_type 'CrysAlisPro convention (1999,Acta A55,543-557)'
_diffrn_orient_matrix_UB_11 -0.0061909000
_diffrn_orient_matrix_UB_12 0.0117117000
_diffrn_orient_matrix_UB_13 0.0297425000
_diffrn_orient_matrix_UB_21 0.0069272000
_diffrn_orient_matrix_UB_22 -0.0442428000
_diffrn_orient_matrix_UB_23 0.0176201000
_diffrn_orient_matrix_UB_31 0.0578637000
_diffrn_orient_matrix_UB_32 0.0056803000
_diffrn_orient_matrix_UB_33 -0.0052499000
_diffrn_radiation_monochromator mirror
_diffrn_radiation_probe x-ray
_diffrn_radiation_type 'Mo K\a'
_diffrn_radiation_wavelength 0.71073
_diffrn_reflns_av_R_equivalents 0.0455
_diffrn_reflns_av_unetI/netI 0.0847
_diffrn_reflns_Laue_measured_fraction_full 0.997
_diffrn_reflns_Laue_measured_fraction_max 0.839
_diffrn_reflns_limit_h_max 16
_diffrn_reflns_limit_h_min -16
_diffrn_reflns_limit_k_max 18
_diffrn_reflns_limit_k_min -21
_diffrn_reflns_limit_l_max 29
_diffrn_reflns_limit_l_min -26
_diffrn_reflns_number 36237
_diffrn_reflns_point_group_measured_fraction_full 0.997
_diffrn_reflns_point_group_measured_fraction_max 0.839
_diffrn_reflns_theta_full 25.242
_diffrn_reflns_theta_max 29.360
_diffrn_reflns_theta_min 3.337
_diffrn_source 'micro-focus sealed X-ray tube'
_diffrn_source_type 'SuperNova (Mo) X-ray Source'
_exptl_absorpt_coefficient_mu 1.098
_exptl_absorpt_correction_T_max 1.000
_exptl_absorpt_correction_T_min 0.609
_exptl_absorpt_correction_type gaussian
_exptl_absorpt_process_details
;
CrysAlisPro 1.171.39.46 (Rigaku Oxford Diffraction, 2018)
Numerical absorption correction based on gaussian integration over
			a multifaceted crystal model
Empirical absorption correction using spherical harmonics,
 implemented in SCALE3 ABSPACK scaling algorithm.
;
_exptl_crystal_colour 'clear light yellow'
_exptl_crystal_colour_lustre clear
_exptl_crystal_colour_modifier light
_exptl_crystal_colour_primary yellow
_exptl_crystal_density_diffrn 1.630
_exptl_crystal_description block
_exptl_crystal_F_000 1978
_exptl_crystal_preparation 'Magnetic properties'
_exptl_crystal_recrystallization_method 'Recrystallised from fluorobenzene.'
_exptl_crystal_size_max 0.464
_exptl_crystal_size_mid 0.249
_exptl_crystal_size_min 0.167
_refine_diff_density_max 2.423
_refine_diff_density_min -1.092
_refine_diff_density_rms 0.148
_refine_ls_extinction_method none
_refine_ls_goodness_of_fit_ref 1.051
_refine_ls_hydrogen_treatment constr
_refine_ls_matrix_type full
_refine_ls_number_parameters 1191
_refine_ls_number_reflns 18504
_refine_ls_number_restraints 445
_refine_ls_restrained_S_all 1.040
_refine_ls_R_factor_all 0.0807
_refine_ls_R_factor_gt 0.0628
_refine_ls_shift/su_max 0.001
_refine_ls_shift/su_mean 0.000
_refine_ls_structure_factor_coef Fsqd
_refine_ls_weighting_details 'w=1/[\s^2^(Fo^2^)+(0.0668P)^2^+15.3033P] where P=(Fo^2^+2Fc^2^)/3'
_refine_ls_weighting_scheme calc
_refine_ls_wR_factor_gt 0.1502
_refine_ls_wR_factor_ref 0.1607
_reflns_Friedel_coverage 0.000
_reflns_number_gt 15087
_reflns_number_total 18504
_reflns_threshold_expression 'I > 2\s(I)'
_cod_data_source_file d4dt02713b2.cif
_cod_data_source_block adpm658
_cod_depositor_comments
;
The following automatic conversions were performed:

data item '_atom_sites_solution_secondary' value 'diffmap' was
changed to 'difmap'.

Automatic conversion script
Id: cif_fix_values 8170 2020-07-09 18:12:32Z antanas 
;
_cod_database_code 7717411
_manchester_internal_diff_code adpm658
_manchester_internal_coll_client SCC
_manchester_internal_coll_date 06/12/20
_manchester_internal_process_date 05/01/21
_manchester_internal_process_user SCC
_manchester_internal_solution_date 19/09/24
_manchester_internal_solution_user SCC
_manchester_internal_refinement_date 19/09/24
_manchester_internal_refinement_user SCC
_manchester_internal_validation_date 19/09/24
_manchester_internal_validation_user SCC
_shelx_shelxl_version_number 2018/3
_chemical_oxdiff_formula DyAlBO2F30C74H67
_chemical_oxdiff_usercomment sc74a
_shelx_space_group_comment
;
The symmetry employed for this shelxl refinement is uniquely defined
by the following loop, which should always be used as a source of
symmetry information in preference to the above space-group names.
They are only intended as comments.
;
_shelx_estimated_absorpt_t_max 0.838
_shelx_estimated_absorpt_t_min 0.630
_reflns_odcompleteness_completeness 99.74
_reflns_odcompleteness_iscentric 1
_reflns_odcompleteness_theta 26.32
_olex2_refinement_description
;
1. Fixed Uiso
 At 1.2 times of:
  All C(H) groups, All C(H,H) groups
 At 1.5 times of:
  All C(H,H,H) groups
2. Restrained distances
 F32A-C81A \\sim F32-C81
 with sigma of 0.02
 F32-C82 \\sim F32A-C82A \\sim F32-C86 \\sim F32A-C86A
 with sigma of 0.02
 C82-C81 \\sim C82A-C81A \\sim C83A-C82A \\sim C83-C82 \\sim C84A-C83A \\sim
C84-C83 \\sim C85A-C84A ~
 C85-C84 \\sim C86A-C85A \\sim C86-C85 \\sim C86A-C81A \\sim C86-C81
 with sigma of 0.02
 C86-C82 \\sim C85-C81 \\sim C83-C81 \\sim C84-C82 \\sim C85-C83 \\sim C86-C84
\\sim C86A-C82A \\sim C85A-
 C81A \\sim C83A-C81A \\sim C84A-C82A \\sim C85A-C83A \\sim C86A-C84A
 with sigma of 0.02
3. Uiso/Uaniso restraints and constraints
F32 \\sim C81 \\sim C82 \\sim C83 \\sim C84 \\sim C85 \\sim C86 \\sim F32A
\\sim C81A \\sim C82A \\sim C83A \\sim C84A \\sim C85A \\sim C86A: within 2A
with sigma of 0.01 and sigma for terminal atoms of 0.02
4. Rigid body (RIGU) restrains
 F32, C81, C82, C83, C84, C85, C86, F32A, C81A, C82A, C83A, C84A, C85A, C86A
 with sigma for 1-2 distances of 0.004 and sigma for 1-3 distances of 0.004
5. Others
 Sof(F32A)=Sof(C81A)=Sof(C82A)=Sof(H82A)=Sof(C83A)=Sof(H83A)=Sof(C84A)=
 Sof(H84A)=Sof(C85A)=Sof(H85A)=Sof(C86A)=Sof(H86A)=1-FVAR(1)
 Sof(F32)=Sof(C81)=Sof(C82)=Sof(H82)=Sof(C83)=Sof(H83)=Sof(C84)=Sof(H84)=
 Sof(C85)=Sof(H85)=Sof(C86)=Sof(H86)=FVAR(1)
6.a Secondary CH2 refined with riding coordinates:
 C35(H35a,H35b)
6.b Aromatic/amide H refined with riding coordinates:
 C3(H3), C5(H5), C20(H20), C22(H22), C76(H76), C77(H77), C78(H78), C79(H79),
 C80(H80), C82(H82), C83(H83), C84(H84), C85(H85), C86(H86), C82A(H82A),
 C83A(H83A), C84A(H84A), C85A(H85A), C86A(H86A)
6.c Idealised Me refined as rotating group:
 C7(H7a,H7b,H7c), C8(H8a,H8b,H8c), C9(H9a,H9b,H9c), C11(H11a,H11b,H11c),
 C12(H12a,H12b,H12c), C13(H13a,H13b,H13c), C15(H15a,H15b,H15c), C16(H16a,H16b,
 H16c), C17(H17a,H17b,H17c), C24(H24a,H24b,H24c), C25(H25a,H25b,H25c), C26(H26a,
 H26b,H26c), C28(H28a,H28b,H28c), C29(H29a,H29b,H29c), C30(H30a,H30b,H30c),
 C32(H32a,H32b,H32c), C33(H33a,H33b,H33c), C34(H34a,H34b,H34c), C36(H36a,H36b,
 H36c)
;
_olex2_exptl_crystal_mounting_method 'Mounted in fomblin.'
_olex2_submission_original_sample_id adpm658
_olex2_submission_special_instructions 'No special instructions were received'
_oxdiff_exptl_absorpt_empirical_details
;
Empirical correction (ABSPACK) includes:
- Absorption correction using spherical harmonics
- Frame scaling
;
_oxdiff_exptl_absorpt_empirical_full_max 3.401
_oxdiff_exptl_absorpt_empirical_full_min 0.436

loop_
_space_group_symop_operation_xyz
'x, y, z'
'-x, -y, -z'

loop_
_atom_site_label
_atom_site_type_symbol
_atom_site_fract_x
_atom_site_fract_y
_atom_site_fract_z
_atom_site_U_iso_or_equiv
_atom_site_adp_type
_atom_site_occupancy
_atom_site_site_symmetry_order
_atom_site_calc_flag
_atom_site_refinement_flags_posn
_atom_site_refinement_flags_adp
_atom_site_refinement_flags_occupancy
_atom_site_disorder_assembly
_atom_site_disorder_group
Dy1 Dy 0.66930(2) 0.44271(2) 0.21845(2) 0.01443(8) Uani 1 1 d . . . . .
Cl1 Cl 0.63077(10) 0.60021(8) 0.24312(6) 0.0179(2) Uani 1 1 d . . . . .
Al1 Al 0.57240(11) 0.71262(10) 0.28912(7) 0.0136(3) Uani 1 1 d . . . . .
F1 F 0.2138(2) 0.8043(2) 0.29164(15) 0.0252(7) Uani 1 1 d . . . . .
F2 F 0.1415(3) 0.8250(3) 0.40776(18) 0.0391(9) Uani 1 1 d . . . . .
F3 F 0.2653(4) 0.9050(3) 0.46411(18) 0.0436(10) Uani 1 1 d . . . . .
F4 F 0.4722(3) 0.9569(2) 0.40090(18) 0.0396(9) Uani 1 1 d . . . . .
F5 F 0.5545(3) 0.9288(2) 0.28538(16) 0.0266(7) Uani 1 1 d . . . . .
F6 F 0.4255(3) 0.6839(2) 0.18593(19) 0.0319(8) Uani 1 1 d . . . . .
F7 F 0.2763(3) 0.6536(3) 0.1241(2) 0.0485(11) Uani 1 1 d . . . . .
F8 F 0.1184(3) 0.7743(3) 0.08539(19) 0.0377(9) Uani 1 1 d . . . . .
F9 F 0.1147(3) 0.9297(2) 0.11085(17) 0.0296(8) Uani 1 1 d . . . . .
F10 F 0.2662(3) 0.9639(2) 0.17305(17) 0.0276(7) Uani 1 1 d . . . . .
F11 F 0.4261(3) 1.0436(2) 0.21560(17) 0.0272(7) Uani 1 1 d . . . . .
F12 F 0.5303(3) 1.1693(2) 0.1206(2) 0.0439(10) Uani 1 1 d . . . . .
F13 F 0.6417(3) 1.1409(3) 0.0072(2) 0.0483(11) Uani 1 1 d . . . . .
F14 F 0.6548(3) 0.9772(3) -0.00564(17) 0.0356(8) Uani 1 1 d . . . . .
F15 F 0.5654(3) 0.8453(2) 0.09255(15) 0.0241(7) Uani 1 1 d . . . . .
F16 F 0.6101(3) 0.8022(2) 0.40603(16) 0.0269(7) Uani 1 1 d . . . . .
F17 F 0.6315(3) 0.8936(2) 0.48578(17) 0.0356(8) Uani 1 1 d . . . . .
F18 F 0.8194(3) 0.9808(3) 0.4703(2) 0.0452(10) Uani 1 1 d . . . . .
F19 F 0.9909(3) 0.9716(2) 0.3729(2) 0.0388(9) Uani 1 1 d . . . . .
F20 F 0.9745(2) 0.8778(2) 0.29185(17) 0.0282(7) Uani 1 1 d . . . . .
F21 F 0.7750(3) 0.9710(2) 0.24006(17) 0.0289(7) Uani 1 1 d . . . . .
F22 F 0.8113(3) 1.0508(2) 0.11281(19) 0.0374(9) Uani 1 1 d . . . . .
F23 F 0.8770(3) 0.9612(3) 0.02316(17) 0.0411(10) Uani 1 1 d . . . . .
F24 F 0.8956(3) 0.7845(3) 0.06560(16) 0.0331(8) Uani 1 1 d . . . . .
F25 F 0.8553(2) 0.7016(2) 0.19333(15) 0.0219(7) Uani 1 1 d . . . . .
F26 F 0.7480(3) 0.6458(2) 0.41788(16) 0.0304(8) Uani 1 1 d . . . . .
F27 F 0.8844(4) 0.5181(3) 0.46358(19) 0.0504(11) Uani 1 1 d . . . . .
F28 F 1.0931(4) 0.5068(3) 0.3963(2) 0.0484(11) Uani 1 1 d . . . . .
F29 F 1.1602(3) 0.6291(2) 0.27978(18) 0.0333(8) Uani 1 1 d . . . . .
F30 F 1.0274(2) 0.7550(2) 0.23103(15) 0.0231(7) Uani 1 1 d . . . . .
O1 O 0.5262(3) 0.7917(2) 0.22495(17) 0.0164(7) Uani 1 1 d . . . . .
O2 O 0.6910(3) 0.7412(2) 0.30701(18) 0.0188(8) Uani 1 1 d . . . . .
C1 C 0.5867(5) 0.3468(5) 0.3434(3) 0.0367(15) Uani 1 1 d . . . . .
C2 C 0.6140(5) 0.2824(4) 0.3079(3) 0.0351(14) Uani 1 1 d . . . . .
C3 C 0.5480(5) 0.3045(4) 0.2573(3) 0.0358(15) Uani 1 1 d . . . . .
H3 H 0.550983 0.275052 0.224756 0.043 Uiso 1 1 calc R . . . .
C4 C 0.4763(5) 0.3779(4) 0.2630(3) 0.0354(15) Uani 1 1 d . . . . .
C5 C 0.5045(5) 0.4030(4) 0.3137(3) 0.0343(14) Uani 1 1 d . . . . .
H5 H 0.472814 0.451950 0.327252 0.041 Uiso 1 1 calc R . . . .
C6 C 0.6104(6) 0.3558(4) 0.4108(3) 0.0339(14) Uani 1 1 d . . . . .
C7 C 0.5041(7) 0.3174(6) 0.4598(4) 0.060(2) Uani 1 1 d . . . . .
H7A H 0.439292 0.350550 0.445033 0.089 Uiso 1 1 calc GR . . . .
H7B H 0.508377 0.321050 0.503833 0.089 Uiso 1 1 calc GR . . . .
H7C H 0.497809 0.256450 0.461399 0.089 Uiso 1 1 calc GR . . . .
C8 C 0.6150(7) 0.4492(5) 0.4098(4) 0.0469(18) Uani 1 1 d . . . . .
H8A H 0.673232 0.478531 0.373878 0.070 Uiso 1 1 calc GR . . . .
H8B H 0.631123 0.451959 0.451933 0.070 Uiso 1 1 calc GR . . . .
H8C H 0.543713 0.478132 0.403021 0.070 Uiso 1 1 calc GR . . . .
C9 C 0.7069(7) 0.3070(5) 0.4390(5) 0.059(2) Uani 1 1 d . . . . .
H9A H 0.697549 0.244432 0.447496 0.089 Uiso 1 1 calc GR . . . .
H9B H 0.710521 0.319493 0.480317 0.089 Uiso 1 1 calc GR . . . .
H9C H 0.775343 0.325165 0.407466 0.089 Uiso 1 1 calc GR . . . .
C10 C 0.6673(5) 0.1930(4) 0.3279(3) 0.0269(12) Uani 1 1 d . . . . .
C11 C 0.6067(7) 0.1391(5) 0.3926(4) 0.0503(19) Uani 1 1 d . . . . .
H11A H 0.616989 0.163092 0.427784 0.075 Uiso 1 1 calc GR . . . .
H11B H 0.635581 0.079159 0.401308 0.075 Uiso 1 1 calc GR . . . .
H11C H 0.527773 0.139639 0.390885 0.075 Uiso 1 1 calc GR . . . .
C12 C 0.7929(6) 0.1950(5) 0.3258(5) 0.059(2) Uani 1 1 d . . . . .
H12A H 0.830865 0.213967 0.279810 0.089 Uiso 1 1 calc GR . . . .
H12B H 0.819665 0.136608 0.347086 0.089 Uiso 1 1 calc GR . . . .
H12C H 0.807999 0.235526 0.349080 0.089 Uiso 1 1 calc GR . . . .
C13 C 0.6586(6) 0.1461(5) 0.2767(3) 0.0414(16) Uani 1 1 d . . . . .
H13A H 0.580694 0.142497 0.274038 0.062 Uiso 1 1 calc GR . . . .
H13B H 0.690602 0.087375 0.289720 0.062 Uiso 1 1 calc GR . . . .
H13C H 0.698821 0.178539 0.233531 0.062 Uiso 1 1 calc GR . . . .
C14 C 0.3986(4) 0.4192(4) 0.2161(3) 0.0288(13) Uani 1 1 d . . . . .
C15 C 0.3458(6) 0.3523(6) 0.1956(4) 0.054(2) Uani 1 1 d . . . . .
H15A H 0.400240 0.330045 0.164607 0.081 Uiso 1 1 calc GR . . . .
H15B H 0.283289 0.379080 0.174385 0.081 Uiso 1 1 calc GR . . . .
H15C H 0.319471 0.304254 0.234631 0.081 Uiso 1 1 calc GR . . . .
C16 C 0.4671(6) 0.4854(5) 0.1560(3) 0.0426(17) Uani 1 1 d . . . . .
H16A H 0.489494 0.533086 0.170184 0.064 Uiso 1 1 calc GR . . . .
H16B H 0.421893 0.508673 0.121821 0.064 Uiso 1 1 calc GR . . . .
H16C H 0.532977 0.455989 0.138325 0.064 Uiso 1 1 calc GR . . . .
C17 C 0.3096(6) 0.4708(6) 0.2498(4) 0.052(2) Uani 1 1 d . . . . .
H17A H 0.269314 0.431581 0.290167 0.078 Uiso 1 1 calc GR . . . .
H17B H 0.258093 0.497933 0.219949 0.078 Uiso 1 1 calc GR . . . .
H17C H 0.344398 0.516049 0.260988 0.078 Uiso 1 1 calc GR . . . .
C18 C 0.7689(5) 0.5122(4) 0.0898(3) 0.0318(14) Uani 1 1 d . . . . .
C19 C 0.7789(5) 0.4192(4) 0.1008(3) 0.0323(14) Uani 1 1 d . . . . .
C20 C 0.8450(5) 0.3860(5) 0.1514(3) 0.0351(14) Uani 1 1 d . . . . .
H20 H 0.862881 0.326401 0.169567 0.042 Uiso 1 1 calc R . . . .
C21 C 0.8797(5) 0.4571(5) 0.1701(4) 0.0374(16) Uani 1 1 d . . . . .
C22 C 0.8306(5) 0.5320(5) 0.1331(3) 0.0351(14) Uani 1 1 d . . . . .
H22 H 0.837587 0.588831 0.136492 0.042 Uiso 1 1 calc R . . . .
C23 C 0.7272(6) 0.5900(4) 0.0371(3) 0.0309(14) Uani 1 1 d . . . . .
C24 C 0.6773(7) 0.6643(4) 0.0640(3) 0.0423(17) Uani 1 1 d . . . . .
H24A H 0.602918 0.648856 0.089159 0.063 Uiso 1 1 calc GR . . . .
H24B H 0.672894 0.716838 0.027311 0.063 Uiso 1 1 calc GR . . . .
H24C H 0.723715 0.675022 0.092823 0.063 Uiso 1 1 calc GR . . . .
C25 C 0.6498(6) 0.5748(5) -0.0038(4) 0.0428(17) Uani 1 1 d . . . . .
H25A H 0.683509 0.533133 -0.027345 0.064 Uiso 1 1 calc GR . . . .
H25B H 0.634521 0.629900 -0.035652 0.064 Uiso 1 1 calc GR . . . .
H25C H 0.580561 0.551532 0.024890 0.064 Uiso 1 1 calc GR . . . .
C26 C 0.8373(6) 0.6236(5) -0.0132(4) 0.0463(18) Uani 1 1 d . . . . .
H26A H 0.884748 0.648391 0.008222 0.070 Uiso 1 1 calc GR . . . .
H26B H 0.819033 0.668337 -0.051884 0.070 Uiso 1 1 calc GR . . . .
H26C H 0.876348 0.574952 -0.026997 0.070 Uiso 1 1 calc GR . . . .
C27 C 0.7581(4) 0.3629(4) 0.0576(3) 0.0217(11) Uani 1 1 d . . . . .
C28 C 0.8334(6) 0.3966(5) -0.0086(3) 0.0420(17) Uani 1 1 d . . . . .
H28A H 0.797765 0.446641 -0.036101 0.063 Uiso 1 1 calc GR . . . .
H28B H 0.847506 0.350560 -0.030550 0.063 Uiso 1 1 calc GR . . . .
H28C H 0.903474 0.414416 -0.001802 0.063 Uiso 1 1 calc GR . . . .
C29 C 0.6388(6) 0.3561(5) 0.0525(4) 0.0436(17) Uani 1 1 d . . . . .
H29A H 0.599072 0.320204 0.094628 0.065 Uiso 1 1 calc GR . . . .
H29B H 0.635226 0.329228 0.017641 0.065 Uiso 1 1 calc GR . . . .
H29C H 0.604576 0.414267 0.041967 0.065 Uiso 1 1 calc GR . . . .
C30 C 0.7983(5) 0.2699(4) 0.0882(3) 0.0341(14) Uani 1 1 d . . . . .
H30A H 0.875549 0.270791 0.093079 0.051 Uiso 1 1 calc GR . . . .
H30B H 0.792488 0.233905 0.059354 0.051 Uiso 1 1 calc GR . . . .
H30C H 0.752657 0.245473 0.131499 0.051 Uiso 1 1 calc GR . . . .
C31 C 0.9551(5) 0.4479(5) 0.2199(3) 0.0337(15) Uani 1 1 d . . . . .
C32 C 1.0299(6) 0.5264(5) 0.1956(4) 0.051(2) Uani 1 1 d . . . . .
H32A H 1.082124 0.522598 0.156016 0.076 Uiso 1 1 calc GR . . . .
H32B H 1.070851 0.527259 0.230084 0.076 Uiso 1 1 calc GR . . . .
H32C H 0.984942 0.579723 0.185022 0.076 Uiso 1 1 calc GR . . . .
C33 C 1.0213(6) 0.3660(5) 0.2320(4) 0.052(2) Uani 1 1 d . . . . .
H33A H 0.971684 0.316502 0.250948 0.077 Uiso 1 1 calc GR . . . .
H33B H 1.070118 0.366070 0.262897 0.077 Uiso 1 1 calc GR . . . .
H33C H 1.065741 0.361275 0.190357 0.077 Uiso 1 1 calc GR . . . .
C34 C 0.8763(6) 0.4536(6) 0.2853(4) 0.058(2) Uani 1 1 d . . . . .
H34A H 0.845457 0.512754 0.279260 0.087 Uiso 1 1 calc GR . . . .
H34B H 0.918246 0.439118 0.321455 0.087 Uiso 1 1 calc GR . . . .
H34C H 0.816058 0.412468 0.295924 0.087 Uiso 1 1 calc GR . . . .
C35 C 0.4661(4) 0.6657(3) 0.3695(2) 0.0174(10) Uani 1 1 d . . . . .
H35A H 0.506393 0.623915 0.401351 0.021 Uiso 1 1 calc R . . . .
H35B H 0.440047 0.714236 0.388500 0.021 Uiso 1 1 calc R . . . .
C36 C 0.3638(4) 0.6200(4) 0.3657(3) 0.0274(13) Uani 1 1 d . . . . .
H36A H 0.319689 0.661026 0.336592 0.041 Uiso 1 1 calc GR . . . .
H36B H 0.319241 0.599272 0.409892 0.041 Uiso 1 1 calc GR . . . .
H36C H 0.387055 0.570527 0.348217 0.041 Uiso 1 1 calc GR . . . .
C37 C 0.4428(4) 0.8533(3) 0.2139(2) 0.0173(10) Uani 1 1 d . . . . .
C38 C 0.3874(4) 0.8690(3) 0.2808(3) 0.0178(10) Uani 1 1 d . . . . .
C39 C 0.2829(4) 0.8436(4) 0.3148(3) 0.0221(11) Uani 1 1 d . . . . .
C40 C 0.2425(5) 0.8543(4) 0.3768(3) 0.0275(13) Uani 1 1 d . . . . .
C41 C 0.3054(5) 0.8933(4) 0.4053(3) 0.0309(14) Uani 1 1 d . . . . .
C42 C 0.4096(5) 0.9189(4) 0.3735(3) 0.0286(13) Uani 1 1 d . . . . .
C43 C 0.4502(4) 0.9045(4) 0.3135(3) 0.0221(11) Uani 1 1 d . . . . .
C44 C 0.3558(4) 0.8275(3) 0.1801(2) 0.0153(10) Uani 1 1 d . . . . .
C45 C 0.3527(4) 0.7486(3) 0.1678(3) 0.0205(11) Uani 1 1 d . . . . .
C46 C 0.2747(4) 0.7308(4) 0.1351(3) 0.0251(12) Uani 1 1 d . . . . .
C47 C 0.1961(4) 0.7922(4) 0.1151(3) 0.0229(12) Uani 1 1 d . . . . .
C48 C 0.1934(4) 0.8705(4) 0.1282(3) 0.0208(11) Uani 1 1 d . . . . .
C49 C 0.2729(4) 0.8874(3) 0.1593(3) 0.0187(10) Uani 1 1 d . . . . .
C50 C 0.4960(4) 0.9365(4) 0.1612(3) 0.0193(11) Uani 1 1 d . . . . .
C51 C 0.4862(4) 1.0214(4) 0.1644(3) 0.0230(11) Uani 1 1 d . . . . .
C52 C 0.5366(5) 1.0895(4) 0.1137(3) 0.0307(13) Uani 1 1 d . . . . .
C53 C 0.5942(5) 1.0748(4) 0.0567(3) 0.0336(15) Uani 1 1 d . . . . .
C54 C 0.6015(4) 0.9924(4) 0.0503(3) 0.0264(12) Uani 1 1 d . . . . .
C55 C 0.5553(4) 0.9250(4) 0.1021(3) 0.0218(11) Uani 1 1 d . . . . .
C56 C 0.7914(4) 0.7790(3) 0.2974(2) 0.0152(10) Uani 1 1 d . . . . .
C57 C 0.7924(4) 0.8357(3) 0.3443(3) 0.0181(10) Uani 1 1 d . . . . .
C58 C 0.7077(4) 0.8420(4) 0.3949(3) 0.0222(11) Uani 1 1 d . . . . .
C59 C 0.7160(5) 0.8894(4) 0.4376(3) 0.0272(12) Uani 1 1 d . . . . .
C60 C 0.8102(5) 0.9331(4) 0.4305(3) 0.0301(13) Uani 1 1 d . . . . .
C61 C 0.8978(5) 0.9283(4) 0.3815(3) 0.0291(13) Uani 1 1 d . . . . .
C62 C 0.8884(4) 0.8794(4) 0.3398(3) 0.0233(12) Uani 1 1 d . . . . .
C63 C 0.8186(4) 0.8316(3) 0.2238(3) 0.0184(10) Uani 1 1 d . . . . .
C64 C 0.8067(4) 0.9210(4) 0.1997(3) 0.0231(11) Uani 1 1 d . . . . .
C65 C 0.8250(5) 0.9644(4) 0.1328(3) 0.0286(13) Uani 1 1 d . . . . .
C66 C 0.8561(4) 0.9188(4) 0.0879(3) 0.0299(14) Uani 1 1 d . . . . .
C67 C 0.8665(4) 0.8301(4) 0.1092(3) 0.0250(12) Uani 1 1 d . . . . .
C68 C 0.8454(4) 0.7884(4) 0.1758(3) 0.0190(11) Uani 1 1 d . . . . .
C69 C 0.8778(4) 0.7056(3) 0.3202(3) 0.0187(10) Uani 1 1 d . . . . .
C70 C 0.8475(5) 0.6428(4) 0.3803(3) 0.0234(11) Uani 1 1 d . . . . .
C71 C 0.9194(5) 0.5761(4) 0.4058(3) 0.0307(13) Uani 1 1 d . . . . .
C72 C 1.0235(5) 0.5715(4) 0.3726(3) 0.0311(14) Uani 1 1 d . . . . .
C73 C 1.0575(5) 0.6330(4) 0.3142(3) 0.0256(12) Uani 1 1 d . . . . .
C74 C 0.9858(4) 0.6983(3) 0.2892(3) 0.0178(10) Uani 1 1 d . . . . .
F31 F 0.6786(4) 0.8169(4) -0.1101(3) 0.0826(17) Uani 1 1 d . . . . .
C75 C 0.7835(6) 0.8388(4) -0.1372(4) 0.0440(18) Uani 1 1 d . . . . .
C76 C 0.8450(6) 0.8525(4) -0.0964(4) 0.0430(17) Uani 1 1 d . . . . .
H76 H 0.815508 0.846349 -0.051225 0.052 Uiso 1 1 calc R . . . .
C77 C 0.9534(6) 0.8761(5) -0.1230(4) 0.0480(19) Uani 1 1 d . . . . .
H77 H 0.999330 0.887368 -0.095781 0.058 Uiso 1 1 calc R . . . .
C78 C 0.9952(6) 0.8835(5) -0.1872(5) 0.054(2) Uani 1 1 d . . . . .
H78 H 1.070493 0.898166 -0.203975 0.065 Uiso 1 1 calc R . . . .
C79 C 0.9302(8) 0.8700(5) -0.2284(4) 0.058(2) Uani 1 1 d . . . . .
H79 H 0.959527 0.876159 -0.273585 0.070 Uiso 1 1 calc R . . . .
C80 C 0.8198(6) 0.8471(5) -0.2024(4) 0.0451(18) Uani 1 1 d . . . . .
H80 H 0.771996 0.837704 -0.229337 0.054 Uiso 1 1 calc R . . . .
F32 F 0.7218(15) 0.8696(9) 0.6458(6) 0.098(3) Uani 0.77(3) 1 d D U P A 1
C81 C 0.7905(12) 0.8216(10) 0.6131(9) 0.073(2) Uani 0.77(3) 1 d D U P A 1
C82 C 0.7518(10) 0.7526(12) 0.5998(12) 0.070(2) Uani 0.77(3) 1 d D U P A 1
H82 H 0.676745 0.736380 0.615403 0.084 Uiso 0.77(3) 1 calc R . P A 1
C83 C 0.8213(12) 0.7072(10) 0.5639(9) 0.076(3) Uani 0.77(3) 1 d D U P A 1
H83 H 0.793020 0.661990 0.551864 0.091 Uiso 0.77(3) 1 calc R . P A 1
C84 C 0.9321(12) 0.7260(12) 0.5449(10) 0.079(3) Uani 0.77(3) 1 d D U P A 1
H84 H 0.981324 0.690659 0.523357 0.095 Uiso 0.77(3) 1 calc R . P A 1
C85 C 0.9704(11) 0.7961(12) 0.5573(9) 0.081(3) Uani 0.77(3) 1 d D U P A 1
H85 H 1.045917 0.811177 0.542355 0.097 Uiso 0.77(3) 1 calc R . P A 1
C86 C 0.9000(13) 0.8451(10) 0.5915(9) 0.074(3) Uani 0.77(3) 1 d D U P A 1
H86 H 0.926381 0.893919 0.599932 0.089 Uiso 0.77(3) 1 calc R . P A 1
F32A F 0.773(4) 0.893(2) 0.6318(19) 0.086(5) Uani 0.23(3) 1 d D U P A 2
C81A C 0.820(3) 0.833(3) 0.603(3) 0.074(3) Uani 0.23(3) 1 d D U P A 2
C82A C 0.757(3) 0.765(4) 0.604(4) 0.073(3) Uani 0.23(3) 1 d D U P A 2
H82A H 0.680234 0.763674 0.621586 0.087 Uiso 0.23(3) 1 calc R . P A 2
C83A C 0.806(4) 0.700(3) 0.578(3) 0.074(3) Uani 0.23(3) 1 d D U P A 2
H83A H 0.765841 0.649859 0.583272 0.089 Uiso 0.23(3) 1 calc R . P A 2
C84A C 0.914(4) 0.708(4) 0.546(3) 0.077(3) Uani 0.23(3) 1 d D U P A 2
H84A H 0.942466 0.672205 0.518052 0.093 Uiso 0.23(3) 1 calc R . P A 2
C85A C 0.980(3) 0.768(3) 0.554(3) 0.077(3) Uani 0.23(3) 1 d D U P A 2
H85A H 1.057358 0.766782 0.538557 0.092 Uiso 0.23(3) 1 calc R . P A 2
C86A C 0.933(3) 0.829(3) 0.584(3) 0.075(3) Uani 0.23(3) 1 d D U P A 2
H86A H 0.977762 0.869374 0.592109 0.089 Uiso 0.23(3) 1 calc R . P A 2

loop_
_atom_site_aniso_label
_atom_site_aniso_U_11
_atom_site_aniso_U_22
_atom_site_aniso_U_33
_atom_site_aniso_U_23
_atom_site_aniso_U_13
_atom_site_aniso_U_12
Dy1 0.01535(11) 0.01418(13) 0.01611(12) -0.00673(9) -0.00573(8) 0.00256(8)
Cl1 0.0198(5) 0.0157(6) 0.0206(6) -0.0089(5) -0.0047(5) 0.0028(4)
Al1 0.0145(6) 0.0142(8) 0.0130(7) -0.0047(6) -0.0037(6) 0.0010(5)
F1 0.0178(14) 0.035(2) 0.0225(16) -0.0093(14) -0.0009(13) -0.0017(13)
F2 0.0293(18) 0.053(3) 0.030(2) -0.0131(18) 0.0064(16) 0.0076(17)
F3 0.068(3) 0.042(2) 0.0246(19) -0.0204(17) -0.0063(19) 0.019(2)
F4 0.063(2) 0.032(2) 0.038(2) -0.0233(17) -0.0250(19) 0.0067(18)
F5 0.0261(16) 0.0265(19) 0.0317(18) -0.0112(15) -0.0108(14) -0.0018(13)
F6 0.0323(17) 0.0221(18) 0.054(2) -0.0217(16) -0.0278(17) 0.0150(14)
F7 0.048(2) 0.044(2) 0.085(3) -0.051(2) -0.043(2) 0.0221(18)
F8 0.0307(18) 0.053(2) 0.046(2) -0.0317(19) -0.0248(17) 0.0122(17)
F9 0.0247(16) 0.0274(19) 0.037(2) -0.0055(15) -0.0170(15) 0.0100(14)
F10 0.0256(16) 0.0159(17) 0.044(2) -0.0101(15) -0.0136(15) 0.0075(13)
F11 0.0319(17) 0.0176(17) 0.0320(18) -0.0087(14) -0.0039(15) 0.0025(13)
F12 0.053(2) 0.018(2) 0.057(3) -0.0060(18) -0.004(2) -0.0105(17)
F13 0.051(2) 0.035(2) 0.042(2) 0.0106(19) 0.0030(19) -0.0171(18)
F14 0.0303(18) 0.046(2) 0.0228(18) -0.0015(16) 0.0021(15) -0.0047(16)
F15 0.0266(16) 0.0240(18) 0.0206(16) -0.0075(13) -0.0007(13) 0.0024(13)
F16 0.0255(16) 0.032(2) 0.0246(17) -0.0126(14) 0.0005(14) -0.0022(14)
F17 0.045(2) 0.041(2) 0.0262(18) -0.0205(16) -0.0021(16) 0.0055(17)
F18 0.059(2) 0.043(2) 0.054(3) -0.040(2) -0.022(2) 0.0081(19)
F19 0.041(2) 0.030(2) 0.059(3) -0.0241(18) -0.0190(19) -0.0073(16)
F20 0.0203(15) 0.0304(19) 0.039(2) -0.0170(16) -0.0054(14) -0.0038(13)
F21 0.0310(17) 0.0191(18) 0.036(2) -0.0083(15) -0.0062(15) 0.0033(13)
F22 0.0360(19) 0.023(2) 0.046(2) 0.0092(16) -0.0186(17) -0.0049(15)
F23 0.040(2) 0.054(3) 0.0211(18) 0.0078(17) -0.0093(16) -0.0136(18)
F24 0.0287(17) 0.057(2) 0.0170(16) -0.0137(16) -0.0070(14) -0.0045(16)
F25 0.0257(15) 0.0226(17) 0.0207(16) -0.0094(13) -0.0073(13) 0.0004(13)
F26 0.0349(18) 0.031(2) 0.0216(17) -0.0038(14) -0.0020(14) 0.0014(15)
F27 0.072(3) 0.035(2) 0.032(2) 0.0109(18) -0.014(2) 0.009(2)
F28 0.059(3) 0.037(2) 0.052(3) -0.0073(19) -0.032(2) 0.0241(19)
F29 0.0211(16) 0.041(2) 0.047(2) -0.0227(17) -0.0160(16) 0.0113(15)
F30 0.0165(14) 0.0285(18) 0.0243(16) -0.0072(14) -0.0043(13) 0.0007(12)
O1 0.0184(16) 0.0154(19) 0.0156(17) -0.0036(14) -0.0058(14) 0.0023(14)
O2 0.0168(16) 0.022(2) 0.0196(18) -0.0071(15) -0.0054(14) -0.0037(14)
C1 0.035(3) 0.041(4) 0.034(4) -0.010(3) -0.007(3) -0.004(3)
C2 0.037(3) 0.034(4) 0.032(3) -0.010(3) -0.001(3) -0.003(3)
C3 0.038(3) 0.034(4) 0.037(4) -0.013(3) -0.005(3) -0.006(3)
C4 0.038(3) 0.031(4) 0.039(4) -0.003(3) -0.017(3) -0.010(3)
C5 0.034(3) 0.035(4) 0.031(3) -0.006(3) -0.006(3) -0.001(3)
C6 0.057(4) 0.023(3) 0.021(3) -0.006(2) -0.009(3) 0.008(3)
C7 0.062(5) 0.081(7) 0.044(5) -0.031(4) -0.003(4) -0.016(5)
C8 0.063(5) 0.042(5) 0.036(4) -0.016(3) -0.004(4) 0.005(4)
C9 0.072(5) 0.039(4) 0.085(6) -0.023(4) -0.055(5) 0.013(4)
C10 0.032(3) 0.017(3) 0.028(3) -0.001(2) -0.006(2) 0.000(2)
C11 0.073(5) 0.034(4) 0.042(4) -0.006(3) -0.010(4) -0.009(4)
C12 0.049(4) 0.043(5) 0.084(6) -0.015(4) -0.023(4) 0.018(4)
C13 0.048(4) 0.042(4) 0.034(4) -0.015(3) -0.004(3) 0.008(3)
C14 0.018(2) 0.048(4) 0.021(3) -0.009(3) -0.005(2) -0.006(2)
C15 0.032(3) 0.089(7) 0.055(5) -0.042(5) -0.003(3) -0.016(4)
C16 0.048(4) 0.044(4) 0.042(4) -0.015(3) -0.024(3) 0.007(3)
C17 0.032(3) 0.064(6) 0.061(5) -0.019(4) -0.012(4) 0.011(3)
C18 0.033(3) 0.035(4) 0.028(3) -0.010(3) -0.004(3) -0.005(3)
C19 0.032(3) 0.035(4) 0.030(3) -0.012(3) -0.004(3) 0.002(3)
C20 0.030(3) 0.037(4) 0.039(4) -0.014(3) -0.005(3) 0.006(3)
C21 0.025(3) 0.046(4) 0.049(4) -0.027(3) -0.010(3) 0.014(3)
C22 0.028(3) 0.038(4) 0.041(4) -0.016(3) -0.003(3) -0.001(3)
C23 0.060(4) 0.015(3) 0.020(3) -0.002(2) -0.017(3) -0.002(3)
C24 0.067(5) 0.027(4) 0.032(4) -0.009(3) -0.006(3) 0.000(3)
C25 0.056(4) 0.033(4) 0.050(4) -0.020(3) -0.029(4) 0.014(3)
C26 0.046(4) 0.038(4) 0.051(5) -0.008(3) -0.008(4) -0.001(3)
C27 0.026(3) 0.022(3) 0.023(3) -0.013(2) -0.007(2) -0.001(2)
C28 0.037(3) 0.046(4) 0.038(4) -0.014(3) 0.004(3) 0.008(3)
C29 0.044(4) 0.037(4) 0.053(5) -0.012(3) -0.017(3) -0.003(3)
C30 0.042(3) 0.031(4) 0.032(3) -0.008(3) -0.015(3) 0.002(3)
C31 0.023(3) 0.059(5) 0.024(3) -0.018(3) -0.003(2) -0.009(3)
C32 0.047(4) 0.045(5) 0.074(6) -0.031(4) -0.027(4) 0.010(3)
C33 0.034(4) 0.051(5) 0.073(6) -0.020(4) -0.013(4) 0.005(3)
C34 0.044(4) 0.094(7) 0.048(5) -0.036(5) -0.020(4) 0.017(4)
C35 0.018(2) 0.018(3) 0.016(2) -0.005(2) -0.003(2) 0.0001(19)
C36 0.019(3) 0.033(3) 0.031(3) -0.008(3) -0.006(2) -0.006(2)
C37 0.015(2) 0.023(3) 0.017(2) -0.009(2) -0.0046(19) 0.0009(19)
C38 0.023(2) 0.014(3) 0.020(3) -0.009(2) -0.007(2) 0.0068(19)
C39 0.021(2) 0.022(3) 0.025(3) -0.009(2) -0.007(2) 0.007(2)
C40 0.028(3) 0.030(3) 0.021(3) -0.009(2) 0.001(2) 0.011(2)
C41 0.044(3) 0.030(3) 0.018(3) -0.011(2) -0.003(3) 0.018(3)
C42 0.047(4) 0.023(3) 0.025(3) -0.016(2) -0.018(3) 0.010(3)
C43 0.025(3) 0.020(3) 0.023(3) -0.009(2) -0.007(2) 0.003(2)
C44 0.018(2) 0.016(3) 0.012(2) -0.0030(19) -0.0048(19) -0.0011(19)
C45 0.022(2) 0.018(3) 0.025(3) -0.010(2) -0.010(2) 0.006(2)
C46 0.025(3) 0.026(3) 0.032(3) -0.017(3) -0.011(2) 0.004(2)
C47 0.020(2) 0.033(3) 0.021(3) -0.014(2) -0.010(2) 0.005(2)
C48 0.017(2) 0.026(3) 0.016(2) -0.003(2) -0.005(2) 0.007(2)
C49 0.024(2) 0.014(3) 0.017(2) -0.003(2) -0.003(2) 0.001(2)
C50 0.016(2) 0.021(3) 0.019(3) -0.001(2) -0.006(2) 0.000(2)
C51 0.023(3) 0.021(3) 0.026(3) -0.007(2) -0.007(2) 0.000(2)
C52 0.030(3) 0.020(3) 0.040(4) -0.004(3) -0.009(3) -0.002(2)
C53 0.031(3) 0.028(4) 0.033(3) 0.007(3) -0.006(3) -0.012(3)
C54 0.017(2) 0.036(4) 0.023(3) -0.001(2) -0.005(2) -0.001(2)
C55 0.017(2) 0.023(3) 0.025(3) -0.005(2) -0.006(2) -0.001(2)
C56 0.015(2) 0.014(3) 0.019(2) -0.007(2) -0.0044(19) -0.0019(18)
C57 0.022(2) 0.017(3) 0.021(3) -0.011(2) -0.009(2) 0.001(2)
C58 0.025(3) 0.018(3) 0.023(3) -0.005(2) -0.007(2) 0.000(2)
C59 0.034(3) 0.029(3) 0.021(3) -0.012(2) -0.005(2) 0.004(2)
C60 0.044(3) 0.019(3) 0.038(3) -0.019(3) -0.016(3) 0.005(2)
C61 0.035(3) 0.020(3) 0.040(4) -0.012(3) -0.017(3) -0.005(2)
C62 0.023(3) 0.022(3) 0.029(3) -0.012(2) -0.008(2) 0.001(2)
C63 0.014(2) 0.021(3) 0.021(3) -0.004(2) -0.007(2) -0.0022(19)
C64 0.017(2) 0.023(3) 0.031(3) -0.008(2) -0.007(2) -0.001(2)
C65 0.022(3) 0.022(3) 0.038(3) 0.004(3) -0.015(3) -0.002(2)
C66 0.018(3) 0.046(4) 0.019(3) 0.003(3) -0.006(2) -0.006(2)
C67 0.022(3) 0.036(4) 0.017(3) -0.006(2) -0.005(2) -0.004(2)
C68 0.015(2) 0.022(3) 0.022(3) -0.006(2) -0.006(2) 0.0011(19)
C69 0.022(2) 0.016(3) 0.023(3) -0.008(2) -0.012(2) 0.002(2)
C70 0.030(3) 0.021(3) 0.021(3) -0.008(2) -0.007(2) 0.001(2)
C71 0.047(4) 0.019(3) 0.025(3) -0.001(2) -0.015(3) 0.003(3)
C72 0.039(3) 0.030(3) 0.031(3) -0.012(3) -0.023(3) 0.017(3)
C73 0.025(3) 0.025(3) 0.034(3) -0.015(3) -0.015(2) 0.008(2)
C74 0.018(2) 0.020(3) 0.019(3) -0.009(2) -0.008(2) 0.000(2)
F31 0.058(3) 0.088(4) 0.095(4) -0.009(3) -0.020(3) -0.011(3)
C75 0.034(3) 0.026(4) 0.064(5) 0.000(3) -0.012(3) 0.006(3)
C76 0.048(4) 0.028(4) 0.050(4) -0.002(3) -0.019(4) 0.007(3)
C77 0.046(4) 0.034(4) 0.069(6) -0.017(4) -0.021(4) 0.006(3)
C78 0.041(4) 0.039(5) 0.088(7) -0.026(4) -0.007(4) -0.006(3)
C79 0.074(6) 0.037(5) 0.053(5) -0.011(4) 0.006(4) 0.001(4)
C80 0.057(5) 0.031(4) 0.055(5) -0.015(3) -0.029(4) 0.008(3)
F32 0.123(8) 0.091(6) 0.091(6) -0.035(5) -0.022(6) -0.016(6)
C81 0.094(5) 0.068(5) 0.063(5) -0.012(4) -0.036(4) -0.009(4)
C82 0.086(5) 0.065(5) 0.065(5) -0.009(4) -0.042(4) -0.006(4)
C83 0.090(5) 0.068(5) 0.070(5) -0.007(4) -0.033(5) -0.006(4)
C84 0.096(5) 0.072(6) 0.072(5) -0.013(5) -0.027(5) -0.007(5)
C85 0.098(5) 0.076(6) 0.069(5) -0.010(5) -0.027(4) -0.012(4)
C86 0.098(5) 0.070(5) 0.062(5) -0.013(4) -0.036(5) -0.014(4)
F32A 0.112(10) 0.075(9) 0.076(9) -0.023(7) -0.026(9) -0.011(8)
C81A 0.095(6) 0.069(5) 0.065(5) -0.014(5) -0.035(5) -0.007(5)
C82A 0.090(6) 0.067(6) 0.065(6) -0.010(5) -0.037(5) -0.005(5)
C83A 0.090(6) 0.068(6) 0.067(6) -0.011(5) -0.033(5) -0.006(5)
C84A 0.094(6) 0.070(6) 0.070(6) -0.012(5) -0.029(5) -0.009(5)
C85A 0.095(6) 0.071(6) 0.067(6) -0.012(5) -0.029(5) -0.010(5)
C86A 0.094(6) 0.071(6) 0.064(6) -0.013(5) -0.034(5) -0.010(5)

loop_
_atom_type_symbol
_atom_type_description
_atom_type_scat_dispersion_real
_atom_type_scat_dispersion_imag
_atom_type_scat_source
C C 0.0033 0.0016 'International Tables Vol C Tables 4.2.6.8 and 6.1.1.4'
H H 0.0000 0.0000 'International Tables Vol C Tables 4.2.6.8 and 6.1.1.4'
Al Al 0.0645 0.0514 'International Tables Vol C Tables 4.2.6.8 and 6.1.1.4'
Cl Cl 0.1484 0.1585 'International Tables Vol C Tables 4.2.6.8 and 6.1.1.4'
Dy Dy -0.1892 4.4098 'International Tables Vol C Tables 4.2.6.8 and 6.1.1.4'
F F 0.0171 0.0103 'International Tables Vol C Tables 4.2.6.8 and 6.1.1.4'
O O 0.0106 0.0060 'International Tables Vol C Tables 4.2.6.8 and 6.1.1.4'

loop_
_exptl_crystal_face_index_h
_exptl_crystal_face_index_k
_exptl_crystal_face_index_l
_exptl_crystal_face_perp_dist
0 23 7 0.0690
6 22 7 0.1115
0 1 29 0.1140
0 -1 -29 0.1140
-16 -4 -17 0.2131
-15 -12 -2 0.1711
17 1 2 0.2068
-2 -22 -1 0.0692
-3 21 0 0.1017
-2 16 -14 0.1051
1 16 -14 0.1101
12 13 -7 0.1715
2 -12 -28 0.1229
-1 19 23 0.1118
4 -10 22 0.1394
2 6 30 0.1148
1 18 25 0.0918

loop_
_geom_angle_atom_site_label_1
_geom_angle_atom_site_label_2
_geom_angle_atom_site_label_3
_geom_angle
_geom_angle_site_symmetry_1
_geom_angle_site_symmetry_3
_geom_angle_publ_flag
Cl1 Dy1 C2 125.94(14) . . ?
Cl1 Dy1 C18 94.20(14) . . ?
Cl1 Dy1 C19 124.58(14) . . ?
C1 Dy1 Cl1 95.51(15) . . ?
C1 Dy1 C2 30.5(2) . . ?
C1 Dy1 C18 169.9(2) . . ?
C1 Dy1 C19 139.6(2) . . ?
C3 Dy1 Cl1 130.63(15) . . ?
C3 Dy1 C1 51.0(2) . . ?
C3 Dy1 C2 30.7(2) . . ?
C3 Dy1 C18 123.0(2) . . ?
C3 Dy1 C19 97.8(2) . . ?
C3 Dy1 C20 100.0(2) . . ?
C3 Dy1 C22 147.9(2) . . ?
C4 Dy1 Cl1 99.75(16) . . ?
C4 Dy1 C1 52.08(19) . . ?
C4 Dy1 C2 52.3(2) . . ?
C4 Dy1 C3 32.4(2) . . ?
C4 Dy1 C5 31.2(2) . . ?
C4 Dy1 C18 128.58(19) . . ?
C4 Dy1 C19 117.1(2) . . ?
C4 Dy1 C20 130.3(2) . . ?
C4 Dy1 C21 161.2(2) . . ?
C4 Dy1 C22 157.9(2) . . ?
C5 Dy1 Cl1 80.79(16) . . ?
C5 Dy1 C1 31.08(19) . . ?
C5 Dy1 C2 51.0(2) . . ?
C5 Dy1 C3 51.4(2) . . ?
C5 Dy1 C18 154.95(19) . . ?
C5 Dy1 C19 147.5(2) . . ?
C5 Dy1 C20 146.5(2) . . ?
C5 Dy1 C21 153.1(2) . . ?
C5 Dy1 C22 160.5(2) . . ?
C18 Dy1 C2 139.9(2) . . ?
C18 Dy1 C19 30.47(19) . . ?
C19 Dy1 C2 109.4(2) . . ?
C20 Dy1 Cl1 129.31(15) . . ?
C20 Dy1 C1 119.6(2) . . ?
C20 Dy1 C2 95.6(2) . . ?
C20 Dy1 C18 51.1(2) . . ?
C20 Dy1 C19 30.96(19) . . ?
C21 Dy1 Cl1 98.93(15) . . ?
C21 Dy1 C1 123.6(2) . . ?
C21 Dy1 C2 113.4(2) . . ?
C21 Dy1 C3 128.9(2) . . ?
C21 Dy1 C18 51.8(2) . . ?
C21 Dy1 C19 51.9(2) . . ?
C21 Dy1 C20 31.9(2) . . ?
C21 Dy1 C22 31.1(2) . . ?
C22 Dy1 Cl1 79.83(15) . . ?
C22 Dy1 C1 149.9(2) . . ?
C22 Dy1 C2 144.1(2) . . ?
C22 Dy1 C18 30.74(19) . . ?
C22 Dy1 C19 50.5(2) . . ?
C22 Dy1 C20 51.1(2) . . ?
Al1 Cl1 Dy1 165.31(7) . . ?
O1 Al1 Cl1 103.11(14) . . ?
O1 Al1 C35 118.0(2) . . ?
O2 Al1 Cl1 103.11(14) . . ?
O2 Al1 O1 112.51(18) . . ?
O2 Al1 C35 110.8(2) . . ?
C35 Al1 Cl1 107.77(17) . . ?
C37 O1 Al1 140.4(3) . . ?
C56 O2 Al1 159.2(3) . . ?
C2 C1 Dy1 76.5(4) . . ?
C2 C1 C6 134.6(6) . . ?
C5 C1 Dy1 68.3(4) . . ?
C5 C1 C2 106.6(6) . . ?
C5 C1 C6 117.6(6) . . ?
C6 C1 Dy1 128.3(4) . . ?
C1 C2 Dy1 73.0(4) . . ?
C1 C2 C10 130.4(6) . . ?
C3 C2 Dy1 68.4(4) . . ?
C3 C2 C1 105.9(6) . . ?
C3 C2 C10 120.9(6) . . ?
C10 C2 Dy1 137.4(4) . . ?
Dy1 C3 H3 114.0 . . ?
C2 C3 Dy1 80.9(4) . . ?
C2 C3 H3 124.9 . . ?
C2 C3 C4 110.2(6) . . ?
C4 C3 Dy1 72.1(4) . . ?
C4 C3 H3 124.9 . . ?
C3 C4 Dy1 75.5(4) . . ?
C3 C4 C14 123.6(6) . . ?
C5 C4 Dy1 74.4(4) . . ?
C5 C4 C3 105.3(6) . . ?
C5 C4 C14 130.8(6) . . ?
C14 C4 Dy1 110.6(4) . . ?
Dy1 C5 H5 112.8 . . ?
C1 C5 Dy1 80.6(4) . . ?
C1 C5 H5 124.0 . . ?
C4 C5 Dy1 74.3(4) . . ?
C4 C5 C1 111.9(6) . . ?
C4 C5 H5 124.0 . . ?
C7 C6 C1 102.0(6) . . ?
C8 C6 C1 112.0(5) . . ?
C8 C6 C7 107.1(6) . . ?
C8 C6 C9 108.7(6) . . ?
C9 C6 C1 119.3(6) . . ?
C9 C6 C7 106.8(6) . . ?
C6 C7 H7A 109.5 . . ?
C6 C7 H7B 109.5 . . ?
C6 C7 H7C 109.5 . . ?
H7A C7 H7B 109.5 . . ?
H7A C7 H7C 109.5 . . ?
H7B C7 H7C 109.5 . . ?
C6 C8 H8A 109.5 . . ?
C6 C8 H8B 109.5 . . ?
C6 C8 H8C 109.5 . . ?
H8A C8 H8B 109.5 . . ?
H8A C8 H8C 109.5 . . ?
H8B C8 H8C 109.5 . . ?
C6 C9 H9A 109.5 . . ?
C6 C9 H9B 109.5 . . ?
C6 C9 H9C 109.5 . . ?
H9A C9 H9B 109.5 . . ?
H9A C9 H9C 109.5 . . ?
H9B C9 H9C 109.5 . . ?
C2 C10 C12 113.6(5) . . ?
C2 C10 C13 108.5(5) . . ?
C11 C10 C2 111.0(6) . . ?
C11 C10 C12 113.1(6) . . ?
C11 C10 C13 106.6(5) . . ?
C13 C10 C12 103.5(6) . . ?
C10 C11 H11A 109.5 . . ?
C10 C11 H11B 109.5 . . ?
C10 C11 H11C 109.5 . . ?
H11A C11 H11B 109.5 . . ?
H11A C11 H11C 109.5 . . ?
H11B C11 H11C 109.5 . . ?
C10 C12 H12A 109.5 . . ?
C10 C12 H12B 109.5 . . ?
C10 C12 H12C 109.5 . . ?
H12A C12 H12B 109.5 . . ?
H12A C12 H12C 109.5 . . ?
H12B C12 H12C 109.5 . . ?
C10 C13 H13A 109.5 . . ?
C10 C13 H13B 109.5 . . ?
C10 C13 H13C 109.5 . . ?
H13A C13 H13B 109.5 . . ?
H13A C13 H13C 109.5 . . ?
H13B C13 H13C 109.5 . . ?
C4 C14 C15 111.7(6) . . ?
C4 C14 C16 106.8(5) . . ?
C4 C14 C17 108.5(5) . . ?
C15 C14 C16 112.0(5) . . ?
C15 C14 C17 110.0(5) . . ?
C17 C14 C16 107.5(6) . . ?
C14 C15 H15A 109.5 . . ?
C14 C15 H15B 109.5 . . ?
C14 C15 H15C 109.5 . . ?
H15A C15 H15B 109.5 . . ?
H15A C15 H15C 109.5 . . ?
H15B C15 H15C 109.5 . . ?
C14 C16 H16A 109.5 . . ?
C14 C16 H16B 109.5 . . ?
C14 C16 H16C 109.5 . . ?
H16A C16 H16B 109.5 . . ?
H16A C16 H16C 109.5 . . ?
H16B C16 H16C 109.5 . . ?
C14 C17 H17A 109.5 . . ?
C14 C17 H17B 109.5 . . ?
C14 C17 H17C 109.5 . . ?
H17A C17 H17B 109.5 . . ?
H17A C17 H17C 109.5 . . ?
H17B C17 H17C 109.5 . . ?
C19 C18 Dy1 75.1(4) . . ?
C19 C18 C23 135.4(5) . . ?
C22 C18 Dy1 69.9(4) . . ?
C22 C18 C19 106.2(6) . . ?
C22 C18 C23 117.3(6) . . ?
C23 C18 Dy1 127.6(4) . . ?
C18 C19 Dy1 74.4(4) . . ?
C18 C19 C27 130.2(5) . . ?
C20 C19 Dy1 69.7(3) . . ?
C20 C19 C18 107.0(6) . . ?
C20 C19 C27 120.6(6) . . ?
C27 C19 Dy1 133.8(4) . . ?
Dy1 C20 H20 114.2 . . ?
C19 C20 Dy1 79.4(4) . . ?
C19 C20 H20 125.3 . . ?
C21 C20 Dy1 73.2(4) . . ?
C21 C20 C19 109.3(6) . . ?
C21 C20 H20 125.3 . . ?
C20 C21 Dy1 74.9(4) . . ?
C20 C21 C31 124.5(6) . . ?
C22 C21 Dy1 75.1(4) . . ?
C22 C21 C20 105.8(6) . . ?
C22 C21 C31 129.7(6) . . ?
C31 C21 Dy1 115.7(4) . . ?
Dy1 C22 H22 114.4 . . ?
C18 C22 Dy1 79.4(4) . . ?
C18 C22 H22 124.2 . . ?
C21 C22 Dy1 73.8(4) . . ?
C21 C22 C18 111.6(6) . . ?
C21 C22 H22 124.2 . . ?
C18 C23 C26 102.8(5) . . ?
C24 C23 C18 113.5(5) . . ?
C24 C23 C26 107.7(5) . . ?
C25 C23 C18 120.0(5) . . ?
C25 C23 C24 106.4(6) . . ?
C25 C23 C26 105.4(5) . . ?
C23 C24 H24A 109.5 . . ?
C23 C24 H24B 109.5 . . ?
C23 C24 H24C 109.5 . . ?
H24A C24 H24B 109.5 . . ?
H24A C24 H24C 109.5 . . ?
H24B C24 H24C 109.5 . . ?
C23 C25 H25A 109.5 . . ?
C23 C25 H25B 109.5 . . ?
C23 C25 H25C 109.5 . . ?
H25A C25 H25B 109.5 . . ?
H25A C25 H25C 109.5 . . ?
H25B C25 H25C 109.5 . . ?
C23 C26 H26A 109.5 . . ?
C23 C26 H26B 109.5 . . ?
C23 C26 H26C 109.5 . . ?
H26A C26 H26B 109.5 . . ?
H26A C26 H26C 109.5 . . ?
H26B C26 H26C 109.5 . . ?
C28 C27 C19 106.5(5) . . ?
C28 C27 C30 106.4(5) . . ?
C29 C27 C19 115.7(5) . . ?
C29 C27 C28 113.7(5) . . ?
C29 C27 C30 106.2(5) . . ?
C30 C27 C19 107.8(5) . . ?
C27 C28 H28A 109.5 . . ?
C27 C28 H28B 109.5 . . ?
C27 C28 H28C 109.5 . . ?
H28A C28 H28B 109.5 . . ?
H28A C28 H28C 109.5 . . ?
H28B C28 H28C 109.5 . . ?
C27 C29 H29A 109.5 . . ?
C27 C29 H29B 109.5 . . ?
C27 C29 H29C 109.5 . . ?
H29A C29 H29B 109.5 . . ?
H29A C29 H29C 109.5 . . ?
H29B C29 H29C 109.5 . . ?
C27 C30 H30A 109.5 . . ?
C27 C30 H30B 109.5 . . ?
C27 C30 H30C 109.5 . . ?
H30A C30 H30B 109.5 . . ?
H30A C30 H30C 109.5 . . ?
H30B C30 H30C 109.5 . . ?
C21 C31 C32 107.7(6) . . ?
C21 C31 C34 105.3(5) . . ?
C32 C31 C34 108.2(6) . . ?
C33 C31 C21 114.3(6) . . ?
C33 C31 C32 110.7(5) . . ?
C33 C31 C34 110.4(6) . . ?
C31 C32 H32A 109.5 . . ?
C31 C32 H32B 109.5 . . ?
C31 C32 H32C 109.5 . . ?
H32A C32 H32B 109.5 . . ?
H32A C32 H32C 109.5 . . ?
H32B C32 H32C 109.5 . . ?
C31 C33 H33A 109.5 . . ?
C31 C33 H33B 109.5 . . ?
C31 C33 H33C 109.5 . . ?
H33A C33 H33B 109.5 . . ?
H33A C33 H33C 109.5 . . ?
H33B C33 H33C 109.5 . . ?
C31 C34 H34A 109.5 . . ?
C31 C34 H34B 109.5 . . ?
C31 C34 H34C 109.5 . . ?
H34A C34 H34B 109.5 . . ?
H34A C34 H34C 109.5 . . ?
H34B C34 H34C 109.5 . . ?
Al1 C35 H35A 107.6 . . ?
Al1 C35 H35B 107.6 . . ?
H35A C35 H35B 107.0 . . ?
C36 C35 Al1 119.0(4) . . ?
C36 C35 H35A 107.6 . . ?
C36 C35 H35B 107.6 . . ?
C35 C36 H36A 109.5 . . ?
C35 C36 H36B 109.5 . . ?
C35 C36 H36C 109.5 . . ?
H36A C36 H36B 109.5 . . ?
H36A C36 H36C 109.5 . . ?
H36B C36 H36C 109.5 . . ?
O1 C37 C38 108.7(4) . . ?
O1 C37 C44 112.8(4) . . ?
O1 C37 C50 107.2(4) . . ?
C38 C37 C50 114.0(4) . . ?
C44 C37 C38 110.8(4) . . ?
C44 C37 C50 103.4(4) . . ?
C39 C38 C37 125.9(5) . . ?
C39 C38 C43 115.3(5) . . ?
C43 C38 C37 118.6(5) . . ?
F1 C39 C38 122.8(5) . . ?
F1 C39 C40 114.8(5) . . ?
C38 C39 C40 122.3(5) . . ?
F2 C40 C39 118.8(5) . . ?
F2 C40 C41 121.2(5) . . ?
C41 C40 C39 120.0(6) . . ?
F3 C41 C40 119.7(6) . . ?
F3 C41 C42 120.8(6) . . ?
C40 C41 C42 119.5(5) . . ?
F4 C42 C41 120.2(5) . . ?
F4 C42 C43 120.1(6) . . ?
C41 C42 C43 119.7(5) . . ?
F5 C43 C38 119.9(5) . . ?
F5 C43 C42 117.1(5) . . ?
C42 C43 C38 123.0(5) . . ?
C45 C44 C37 125.2(4) . . ?
C45 C44 C49 115.3(4) . . ?
C49 C44 C37 119.4(4) . . ?
F6 C45 C44 122.3(4) . . ?
F6 C45 C46 115.3(5) . . ?
C44 C45 C46 122.3(5) . . ?
F7 C46 C45 119.6(5) . . ?
F7 C46 C47 120.5(5) . . ?
C47 C46 C45 119.9(5) . . ?
F8 C47 C46 120.1(5) . . ?
F8 C47 C48 119.8(5) . . ?
C48 C47 C46 120.0(5) . . ?
F9 C48 C47 120.5(5) . . ?
F9 C48 C49 120.5(5) . . ?
C47 C48 C49 119.0(5) . . ?
F10 C49 C44 119.0(4) . . ?
F10 C49 C48 117.6(4) . . ?
C48 C49 C44 123.4(5) . . ?
C51 C50 C37 127.8(5) . . ?
C51 C50 C55 115.5(5) . . ?
C55 C50 C37 116.6(5) . . ?
F11 C51 C50 122.6(5) . . ?
F11 C51 C52 115.5(5) . . ?
C50 C51 C52 122.0(5) . . ?
F12 C52 C51 119.8(6) . . ?
F12 C52 C53 119.8(6) . . ?
C53 C52 C51 120.4(6) . . ?
F13 C53 C52 120.4(6) . . ?
F13 C53 C54 120.1(6) . . ?
C54 C53 C52 119.5(5) . . ?
F14 C54 C53 120.4(5) . . ?
F14 C54 C55 120.1(6) . . ?
C53 C54 C55 119.4(6) . . ?
F15 C55 C50 120.3(5) . . ?
F15 C55 C54 116.5(5) . . ?
C54 C55 C50 123.1(5) . . ?
O2 C56 C57 112.3(4) . . ?
O2 C56 C63 107.2(4) . . ?
O2 C56 C69 108.3(4) . . ?
C57 C56 C69 102.1(4) . . ?
C63 C56 C57 112.5(4) . . ?
C63 C56 C69 114.5(4) . . ?
C58 C57 C56 125.3(5) . . ?
C58 C57 C62 115.3(5) . . ?
C62 C57 C56 119.1(5) . . ?
F16 C58 C57 122.2(5) . . ?
F16 C58 C59 115.1(5) . . ?
C59 C58 C57 122.7(5) . . ?
F17 C59 C58 120.4(5) . . ?
F17 C59 C60 119.6(5) . . ?
C60 C59 C58 120.0(6) . . ?
F18 C60 C59 121.2(6) . . ?
F18 C60 C61 119.0(5) . . ?
C59 C60 C61 119.8(5) . . ?
F19 C61 C60 120.9(5) . . ?
F19 C61 C62 119.8(6) . . ?
C60 C61 C62 119.2(5) . . ?
F20 C62 C57 119.7(5) . . ?
F20 C62 C61 117.5(5) . . ?
C61 C62 C57 122.8(5) . . ?
C64 C63 C56 125.0(5) . . ?
C64 C63 C68 114.8(5) . . ?
C68 C63 C56 119.8(5) . . ?
F21 C64 C63 121.6(5) . . ?
F21 C64 C65 115.7(5) . . ?
C63 C64 C65 122.7(5) . . ?
F22 C65 C64 119.7(6) . . ?
F22 C65 C66 120.4(6) . . ?
C66 C65 C64 120.0(6) . . ?
F23 C66 C65 119.9(6) . . ?
F23 C66 C67 120.5(6) . . ?
C65 C66 C67 119.6(5) . . ?
F24 C67 C66 120.2(5) . . ?
F24 C67 C68 120.4(5) . . ?
C66 C67 C68 119.3(5) . . ?
F25 C68 C63 120.0(5) . . ?
F25 C68 C67 116.4(5) . . ?
C67 C68 C63 123.6(5) . . ?
C70 C69 C56 117.9(5) . . ?
C74 C69 C56 127.2(5) . . ?
C74 C69 C70 114.8(5) . . ?
F26 C70 C69 121.1(5) . . ?
F26 C70 C71 116.5(5) . . ?
C71 C70 C69 122.3(5) . . ?
F27 C71 C70 119.0(6) . . ?
F27 C71 C72 120.9(5) . . ?
C72 C71 C70 120.1(6) . . ?
F28 C72 C71 120.7(6) . . ?
F28 C72 C73 119.9(6) . . ?
C71 C72 C73 119.4(5) . . ?
F29 C73 C72 120.6(5) . . ?
F29 C73 C74 119.4(5) . . ?
C72 C73 C74 120.0(5) . . ?
F30 C74 C69 121.6(4) . . ?
F30 C74 C73 115.2(5) . . ?
C73 C74 C69 123.2(5) . . ?
F31 C75 C76 115.4(8) . . ?
F31 C75 C80 119.7(7) . . ?
C76 C75 C80 124.8(7) . . ?
C75 C76 H76 121.6 . . ?
C75 C76 C77 116.9(8) . . ?
C77 C76 H76 121.6 . . ?
C76 C77 H77 119.4 . . ?
C78 C77 C76 121.1(7) . . ?
C78 C77 H77 119.4 . . ?
C77 C78 H78 119.5 . . ?
C77 C78 C79 121.0(8) . . ?
C79 C78 H78 119.5 . . ?
C78 C79 H79 120.7 . . ?
C78 C79 C80 118.6(8) . . ?
C80 C79 H79 120.7 . . ?
C75 C80 C79 117.5(7) . . ?
C75 C80 H80 121.2 . . ?
C79 C80 H80 121.2 . . ?
F32 C81 C82 120.4(9) . . ?
F32 C81 C86 118.8(9) . . ?
C82 C81 C86 120.7(8) . . ?
C81 C82 H82 120.2 . . ?
C83 C82 C81 119.6(9) . . ?
C83 C82 H82 120.2 . . ?
C82 C83 H83 119.5 . . ?
C82 C83 C84 120.9(9) . . ?
C84 C83 H83 119.5 . . ?
C83 C84 H84 120.4 . . ?
C85 C84 C83 119.2(9) . . ?
C85 C84 H84 120.4 . . ?
C84 C85 H85 119.7 . . ?
C84 C85 C86 120.5(9) . . ?
C86 C85 H85 119.7 . . ?
C81 C86 H86 120.6 . . ?
C85 C86 C81 118.8(8) . . ?
C85 C86 H86 120.6 . . ?
F32A C81A C82A 119.4(13) . . ?
F32A C81A C86A 119.7(14) . . ?
C86A C81A C82A 120.0(12) . . ?
C81A C82A H82A 120.3 . . ?
C83A C82A C81A 119.3(11) . . ?
C83A C82A H82A 120.3 . . ?
C82A C83A H83A 120.1 . . ?
C82A C83A C84A 119.9(12) . . ?
C84A C83A H83A 120.1 . . ?
C83A C84A H84A 120.4 . . ?
C85A C84A C83A 119.2(13) . . ?
C85A C84A H84A 120.4 . . ?
C84A C85A H85A 120.2 . . ?
C84A C85A C86A 119.5(11) . . ?
C86A C85A H85A 120.2 . . ?
C81A C86A C85A 119.4(11) . . ?
C81A C86A H86A 120.3 . . ?
C85A C86A H86A 120.3 . . ?

loop_
_geom_bond_atom_site_label_1
_geom_bond_atom_site_label_2
_geom_bond_distance
_geom_bond_site_symmetry_2
_geom_bond_publ_flag
Dy1 Cl1 2.7299(12) . ?
Dy1 C1 2.723(7) . ?
Dy1 C2 2.770(7) . ?
Dy1 C3 2.608(6) . ?
Dy1 C4 2.565(6) . ?
Dy1 C5 2.566(6) . ?
Dy1 C18 2.744(6) . ?
Dy1 C19 2.754(6) . ?
Dy1 C20 2.627(6) . ?
Dy1 C21 2.605(6) . ?
Dy1 C22 2.622(7) . ?
Cl1 Al1 2.3161(19) . ?
Al1 O1 1.738(4) . ?
Al1 O2 1.710(4) . ?
Al1 C35 1.949(5) . ?
F1 C39 1.344(6) . ?
F2 C40 1.343(7) . ?
F3 C41 1.333(6) . ?
F4 C42 1.333(7) . ?
F5 C43 1.346(6) . ?
F6 C45 1.343(6) . ?
F7 C46 1.330(6) . ?
F8 C47 1.341(6) . ?
F9 C48 1.335(6) . ?
F10 C49 1.343(6) . ?
F11 C51 1.332(6) . ?
F12 C52 1.332(7) . ?
F13 C53 1.341(7) . ?
F14 C54 1.338(7) . ?
F15 C55 1.351(6) . ?
F16 C58 1.353(6) . ?
F17 C59 1.336(7) . ?
F18 C60 1.334(6) . ?
F19 C61 1.342(6) . ?
F20 C62 1.337(6) . ?
F21 C64 1.339(7) . ?
F22 C65 1.338(7) . ?
F23 C66 1.345(6) . ?
F24 C67 1.337(7) . ?
F25 C68 1.337(6) . ?
F26 C70 1.341(7) . ?
F27 C71 1.335(7) . ?
F28 C72 1.344(6) . ?
F29 C73 1.347(7) . ?
F30 C74 1.349(6) . ?
O1 C37 1.380(6) . ?
O2 C56 1.372(6) . ?
C1 C2 1.446(9) . ?
C1 C5 1.425(9) . ?
C1 C6 1.585(9) . ?
C2 C3 1.430(9) . ?
C2 C10 1.514(9) . ?
C3 H3 0.9500 . ?
C3 C4 1.444(10) . ?
C4 C5 1.382(9) . ?
C4 C14 1.506(8) . ?
C5 H5 0.9500 . ?
C6 C7 1.556(10) . ?
C6 C8 1.502(10) . ?
C6 C9 1.504(9) . ?
C7 H7A 0.9800 . ?
C7 H7B 0.9800 . ?
C7 H7C 0.9800 . ?
C8 H8A 0.9800 . ?
C8 H8B 0.9800 . ?
C8 H8C 0.9800 . ?
C9 H9A 0.9800 . ?
C9 H9B 0.9800 . ?
C9 H9C 0.9800 . ?
C10 C11 1.497(9) . ?
C10 C12 1.544(9) . ?
C10 C13 1.533(9) . ?
C11 H11A 0.9800 . ?
C11 H11B 0.9800 . ?
C11 H11C 0.9800 . ?
C12 H12A 0.9800 . ?
C12 H12B 0.9800 . ?
C12 H12C 0.9800 . ?
C13 H13A 0.9800 . ?
C13 H13B 0.9800 . ?
C13 H13C 0.9800 . ?
C14 C15 1.508(9) . ?
C14 C16 1.558(9) . ?
C14 C17 1.529(10) . ?
C15 H15A 0.9800 . ?
C15 H15B 0.9800 . ?
C15 H15C 0.9800 . ?
C16 H16A 0.9800 . ?
C16 H16B 0.9800 . ?
C16 H16C 0.9800 . ?
C17 H17A 0.9800 . ?
C17 H17B 0.9800 . ?
C17 H17C 0.9800 . ?
C18 C19 1.445(9) . ?
C18 C22 1.427(9) . ?
C18 C23 1.555(8) . ?
C19 C20 1.441(9) . ?
C19 C27 1.541(8) . ?
C20 H20 0.9500 . ?
C20 C21 1.438(9) . ?
C21 C22 1.402(9) . ?
C21 C31 1.520(8) . ?
C22 H22 0.9500 . ?
C23 C24 1.519(9) . ?
C23 C25 1.494(8) . ?
C23 C26 1.585(10) . ?
C24 H24A 0.9800 . ?
C24 H24B 0.9800 . ?
C24 H24C 0.9800 . ?
C25 H25A 0.9800 . ?
C25 H25B 0.9800 . ?
C25 H25C 0.9800 . ?
C26 H26A 0.9800 . ?
C26 H26B 0.9800 . ?
C26 H26C 0.9800 . ?
C27 C28 1.518(9) . ?
C27 C29 1.512(8) . ?
C27 C30 1.536(8) . ?
C28 H28A 0.9800 . ?
C28 H28B 0.9800 . ?
C28 H28C 0.9800 . ?
C29 H29A 0.9800 . ?
C29 H29B 0.9800 . ?
C29 H29C 0.9800 . ?
C30 H30A 0.9800 . ?
C30 H30B 0.9800 . ?
C30 H30C 0.9800 . ?
C31 C32 1.523(10) . ?
C31 C33 1.480(10) . ?
C31 C34 1.576(10) . ?
C32 H32A 0.9800 . ?
C32 H32B 0.9800 . ?
C32 H32C 0.9800 . ?
C33 H33A 0.9800 . ?
C33 H33B 0.9800 . ?
C33 H33C 0.9800 . ?
C34 H34A 0.9800 . ?
C34 H34B 0.9800 . ?
C34 H34C 0.9800 . ?
C35 H35A 0.9900 . ?
C35 H35B 0.9900 . ?
C35 C36 1.535(7) . ?
C36 H36A 0.9800 . ?
C36 H36B 0.9800 . ?
C36 H36C 0.9800 . ?
C37 C38 1.557(7) . ?
C37 C44 1.548(6) . ?
C37 C50 1.569(7) . ?
C38 C39 1.380(7) . ?
C38 C43 1.391(7) . ?
C39 C40 1.390(8) . ?
C40 C41 1.362(9) . ?
C41 C42 1.366(9) . ?
C42 C43 1.375(8) . ?
C44 C45 1.376(7) . ?
C44 C49 1.398(7) . ?
C45 C46 1.386(7) . ?
C46 C47 1.369(7) . ?
C47 C48 1.366(8) . ?
C48 C49 1.373(7) . ?
C50 C51 1.383(8) . ?
C50 C55 1.399(8) . ?
C51 C52 1.385(8) . ?
C52 C53 1.371(9) . ?
C53 C54 1.369(9) . ?
C54 C55 1.374(8) . ?
C56 C57 1.552(7) . ?
C56 C63 1.547(7) . ?
C56 C69 1.564(7) . ?
C57 C58 1.381(8) . ?
C57 C62 1.395(7) . ?
C58 C59 1.379(8) . ?
C59 C60 1.362(8) . ?
C60 C61 1.374(9) . ?
C61 C62 1.381(8) . ?
C63 C64 1.386(8) . ?
C63 C68 1.387(7) . ?
C64 C65 1.388(8) . ?
C65 C66 1.362(9) . ?
C66 C67 1.370(9) . ?
C67 C68 1.378(7) . ?
C69 C70 1.394(8) . ?
C69 C74 1.384(7) . ?
C70 C71 1.392(8) . ?
C71 C72 1.354(9) . ?
C72 C73 1.367(9) . ?
C73 C74 1.375(7) . ?
F31 C75 1.341(8) . ?
C75 C76 1.341(10) . ?
C75 C80 1.361(11) . ?
C76 H76 0.9500 . ?
C76 C77 1.384(10) . ?
C77 H77 0.9500 . ?
C77 C78 1.355(12) . ?
C78 H78 0.9500 . ?
C78 C79 1.377(12) . ?
C79 H79 0.9500 . ?
C79 C80 1.402(11) . ?
C80 H80 0.9500 . ?
F32 C81 1.345(12) . ?
C81 C82 1.365(10) . ?
C81 C86 1.384(11) . ?
C82 H82 0.9500 . ?
C82 C83 1.360(11) . ?
C83 H83 0.9500 . ?
C83 C84 1.379(11) . ?
C84 H84 0.9500 . ?
C84 C85 1.368(11) . ?
C85 H85 0.9500 . ?
C85 C86 1.384(11) . ?
C86 H86 0.9500 . ?
F32A C81A 1.342(17) . ?
C81A C82A 1.376(13) . ?
C81A C86A 1.374(13) . ?
C82A H82A 0.9500 . ?
C82A C83A 1.370(13) . ?
C83A H83A 0.9500 . ?
C83A C84A 1.375(14) . ?
C84A H84A 0.9500 . ?
C84A C85A 1.375(13) . ?
C85A H85A 0.9500 . ?
C85A C86A 1.381(13) . ?
C86A H86A 0.9500 . ?

loop_
_geom_torsion_atom_site_label_1
_geom_torsion_atom_site_label_2
_geom_torsion_atom_site_label_3
_geom_torsion_atom_site_label_4
_geom_torsion
_geom_torsion_site_symmetry_1
_geom_torsion_site_symmetry_2
_geom_torsion_site_symmetry_3
_geom_torsion_site_symmetry_4
_geom_torsion_publ_flag
Dy1 C1 C2 C3 -60.9(4) . . . . ?
Dy1 C1 C2 C10 138.6(7) . . . . ?
Dy1 C1 C5 C4 68.8(5) . . . . ?
Dy1 C1 C6 C7 154.4(5) . . . . ?
Dy1 C1 C6 C8 40.3(8) . . . . ?
Dy1 C1 C6 C9 -88.3(7) . . . . ?
Dy1 C2 C3 C4 -67.1(5) . . . . ?
Dy1 C2 C10 C11 164.4(5) . . . . ?
Dy1 C2 C10 C12 35.7(9) . . . . ?
Dy1 C2 C10 C13 -78.8(7) . . . . ?
Dy1 C3 C4 C5 -69.0(4) . . . . ?
Dy1 C3 C4 C14 105.3(6) . . . . ?
Dy1 C4 C5 C1 -72.8(5) . . . . ?
Dy1 C4 C14 C15 124.4(5) . . . . ?
Dy1 C4 C14 C16 1.5(6) . . . . ?
Dy1 C4 C14 C17 -114.2(5) . . . . ?
Dy1 C18 C19 C20 -62.4(4) . . . . ?
Dy1 C18 C19 C27 134.9(6) . . . . ?
Dy1 C18 C22 C21 67.7(5) . . . . ?
Dy1 C18 C23 C24 40.3(7) . . . . ?
Dy1 C18 C23 C25 -87.1(7) . . . . ?
Dy1 C18 C23 C26 156.4(4) . . . . ?
Dy1 C19 C20 C21 -67.8(5) . . . . ?
Dy1 C19 C27 C28 166.4(4) . . . . ?
Dy1 C19 C27 C29 39.0(8) . . . . ?
Dy1 C19 C27 C30 -79.7(6) . . . . ?
Dy1 C20 C21 C22 -69.3(4) . . . . ?
Dy1 C20 C21 C31 111.0(6) . . . . ?
Dy1 C21 C22 C18 -71.2(5) . . . . ?
Dy1 C21 C31 C32 -128.1(5) . . . . ?
Dy1 C21 C31 C33 108.4(6) . . . . ?
Dy1 C21 C31 C34 -12.8(7) . . . . ?
Cl1 Al1 O1 C37 141.3(5) . . . . ?
Cl1 Al1 O2 C56 79.1(10) . . . . ?
Al1 O1 C37 C38 16.1(7) . . . . ?
Al1 O1 C37 C44 -107.1(5) . . . . ?
Al1 O1 C37 C50 139.7(4) . . . . ?
Al1 O2 C56 C57 126.0(9) . . . . ?
Al1 O2 C56 C63 2.0(12) . . . . ?
Al1 O2 C56 C69 -122.1(9) . . . . ?
F1 C39 C40 F2 0.5(8) . . . . ?
F1 C39 C40 C41 180.0(5) . . . . ?
F2 C40 C41 F3 -1.9(9) . . . . ?
F2 C40 C41 C42 177.2(5) . . . . ?
F3 C41 C42 F4 -0.6(9) . . . . ?
F3 C41 C42 C43 178.6(5) . . . . ?
F4 C42 C43 F5 1.1(8) . . . . ?
F4 C42 C43 C38 -176.9(5) . . . . ?
F6 C45 C46 F7 0.1(8) . . . . ?
F6 C45 C46 C47 179.3(5) . . . . ?
F7 C46 C47 F8 1.3(9) . . . . ?
F7 C46 C47 C48 178.2(5) . . . . ?
F8 C47 C48 F9 -0.8(8) . . . . ?
F8 C47 C48 C49 179.3(5) . . . . ?
F9 C48 C49 F10 1.9(8) . . . . ?
F9 C48 C49 C44 178.4(5) . . . . ?
F11 C51 C52 F12 5.5(8) . . . . ?
F11 C51 C52 C53 -175.6(5) . . . . ?
F12 C52 C53 F13 -1.9(9) . . . . ?
F12 C52 C53 C54 179.1(5) . . . . ?
F13 C53 C54 F14 -0.8(8) . . . . ?
F13 C53 C54 C55 178.1(5) . . . . ?
F14 C54 C55 F15 -1.1(7) . . . . ?
F14 C54 C55 C50 -178.2(5) . . . . ?
F16 C58 C59 F17 0.2(8) . . . . ?
F16 C58 C59 C60 -179.2(5) . . . . ?
F17 C59 C60 F18 -0.8(9) . . . . ?
F17 C59 C60 C61 179.3(5) . . . . ?
F18 C60 C61 F19 -0.8(9) . . . . ?
F18 C60 C61 C62 -179.5(5) . . . . ?
F19 C61 C62 F20 -0.1(8) . . . . ?
F19 C61 C62 C57 -177.4(5) . . . . ?
F21 C64 C65 F22 0.4(7) . . . . ?
F21 C64 C65 C66 -179.2(5) . . . . ?
F22 C65 C66 F23 2.4(8) . . . . ?
F22 C65 C66 C67 -177.9(5) . . . . ?
F23 C66 C67 F24 -1.1(8) . . . . ?
F23 C66 C67 C68 179.5(5) . . . . ?
F24 C67 C68 F25 -0.4(7) . . . . ?
F24 C67 C68 C63 177.7(5) . . . . ?
F26 C70 C71 F27 2.8(8) . . . . ?
F26 C70 C71 C72 -176.2(5) . . . . ?
F27 C71 C72 F28 2.1(9) . . . . ?
F27 C71 C72 C73 -178.7(5) . . . . ?
F28 C72 C73 F29 0.2(9) . . . . ?
F28 C72 C73 C74 178.6(5) . . . . ?
F29 C73 C74 F30 -1.0(7) . . . . ?
F29 C73 C74 C69 177.9(5) . . . . ?
O1 Al1 O2 C56 -31.3(10) . . . . ?
O1 C37 C38 C39 -109.2(5) . . . . ?
O1 C37 C38 C43 64.5(6) . . . . ?
O1 C37 C44 C45 6.4(7) . . . . ?
O1 C37 C44 C49 -173.2(4) . . . . ?
O1 C37 C50 C51 -129.7(5) . . . . ?
O1 C37 C50 C55 54.4(5) . . . . ?
O2 Al1 O1 C37 -108.3(5) . . . . ?
O2 C56 C57 C58 6.3(7) . . . . ?
O2 C56 C57 C62 -179.1(5) . . . . ?
O2 C56 C63 C64 101.8(5) . . . . ?
O2 C56 C63 C68 -70.5(6) . . . . ?
O2 C56 C69 C70 -45.7(6) . . . . ?
O2 C56 C69 C74 138.8(5) . . . . ?
C1 C2 C3 Dy1 63.9(5) . . . . ?
C1 C2 C3 C4 -3.2(7) . . . . ?
C1 C2 C10 C11 53.5(9) . . . . ?
C1 C2 C10 C12 -75.2(9) . . . . ?
C1 C2 C10 C13 170.3(7) . . . . ?
C2 C1 C5 Dy1 -67.6(5) . . . . ?
C2 C1 C5 C4 1.2(8) . . . . ?
C2 C1 C6 C7 -94.3(9) . . . . ?
C2 C1 C6 C8 151.5(7) . . . . ?
C2 C1 C6 C9 22.9(12) . . . . ?
C2 C3 C4 Dy1 72.8(5) . . . . ?
C2 C3 C4 C5 3.8(7) . . . . ?
C2 C3 C4 C14 178.1(6) . . . . ?
C3 C2 C10 C11 -104.6(7) . . . . ?
C3 C2 C10 C12 126.7(7) . . . . ?
C3 C2 C10 C13 12.2(8) . . . . ?
C3 C4 C5 Dy1 69.7(4) . . . . ?
C3 C4 C5 C1 -3.0(8) . . . . ?
C3 C4 C14 C15 38.5(8) . . . . ?
C3 C4 C14 C16 -84.4(7) . . . . ?
C3 C4 C14 C17 160.0(6) . . . . ?
C5 C1 C2 Dy1 62.1(4) . . . . ?
C5 C1 C2 C3 1.3(7) . . . . ?
C5 C1 C2 C10 -159.3(6) . . . . ?
C5 C1 C6 C7 71.3(7) . . . . ?
C5 C1 C6 C8 -42.9(8) . . . . ?
C5 C1 C6 C9 -171.5(7) . . . . ?
C5 C4 C14 C15 -148.8(7) . . . . ?
C5 C4 C14 C16 88.3(8) . . . . ?
C5 C4 C14 C17 -27.3(9) . . . . ?
C6 C1 C2 Dy1 -131.2(8) . . . . ?
C6 C1 C2 C3 168.0(7) . . . . ?
C6 C1 C2 C10 7.4(12) . . . . ?
C6 C1 C5 Dy1 123.0(5) . . . . ?
C6 C1 C5 C4 -168.2(6) . . . . ?
C10 C2 C3 Dy1 -133.3(5) . . . . ?
C10 C2 C3 C4 159.6(6) . . . . ?
C14 C4 C5 Dy1 -104.0(7) . . . . ?
C14 C4 C5 C1 -176.7(6) . . . . ?
C18 C19 C20 Dy1 65.6(4) . . . . ?
C18 C19 C20 C21 -2.2(7) . . . . ?
C18 C19 C27 C28 57.6(8) . . . . ?
C18 C19 C27 C29 -69.8(9) . . . . ?
C18 C19 C27 C30 171.5(6) . . . . ?
C19 C18 C22 Dy1 -67.0(4) . . . . ?
C19 C18 C22 C21 0.7(7) . . . . ?
C19 C18 C23 C24 149.1(7) . . . . ?
C19 C18 C23 C25 21.7(11) . . . . ?
C19 C18 C23 C26 -94.8(8) . . . . ?
C19 C20 C21 Dy1 71.9(5) . . . . ?
C19 C20 C21 C22 2.6(7) . . . . ?
C19 C20 C21 C31 -177.0(6) . . . . ?
C20 C19 C27 C28 -103.1(7) . . . . ?
C20 C19 C27 C29 129.5(6) . . . . ?
C20 C19 C27 C30 10.8(8) . . . . ?
C20 C21 C22 Dy1 69.2(4) . . . . ?
C20 C21 C22 C18 -2.0(8) . . . . ?
C20 C21 C31 C32 143.0(7) . . . . ?
C20 C21 C31 C33 19.6(9) . . . . ?
C20 C21 C31 C34 -101.7(8) . . . . ?
C22 C18 C19 Dy1 63.4(4) . . . . ?
C22 C18 C19 C20 1.0(7) . . . . ?
C22 C18 C19 C27 -161.7(6) . . . . ?
C22 C18 C23 C24 -44.5(8) . . . . ?
C22 C18 C23 C25 -171.9(6) . . . . ?
C22 C18 C23 C26 71.6(7) . . . . ?
C22 C21 C31 C32 -36.5(9) . . . . ?
C22 C21 C31 C33 -160.0(7) . . . . ?
C22 C21 C31 C34 78.8(9) . . . . ?
C23 C18 C19 Dy1 -129.1(8) . . . . ?
C23 C18 C19 C20 168.5(7) . . . . ?
C23 C18 C19 C27 5.8(12) . . . . ?
C23 C18 C22 Dy1 122.9(5) . . . . ?
C23 C18 C22 C21 -169.5(6) . . . . ?
C27 C19 C20 Dy1 -129.7(5) . . . . ?
C27 C19 C20 C21 162.5(5) . . . . ?
C31 C21 C22 Dy1 -111.2(7) . . . . ?
C31 C21 C22 C18 177.6(6) . . . . ?
C35 Al1 O1 C37 22.7(6) . . . . ?
C35 Al1 O2 C56 -165.9(10) . . . . ?
C37 C38 C39 F1 -2.8(8) . . . . ?
C37 C38 C39 C40 175.1(5) . . . . ?
C37 C38 C43 F5 3.5(7) . . . . ?
C37 C38 C43 C42 -178.5(5) . . . . ?
C37 C44 C45 F6 1.7(8) . . . . ?
C37 C44 C45 C46 -177.6(5) . . . . ?
C37 C44 C49 F10 -4.4(7) . . . . ?
C37 C44 C49 C48 179.1(5) . . . . ?
C37 C50 C51 F11 -0.5(8) . . . . ?
C37 C50 C51 C52 -179.0(5) . . . . ?
C37 C50 C55 F15 -0.5(7) . . . . ?
C37 C50 C55 C54 176.5(5) . . . . ?
C38 C37 C44 C45 -115.7(6) . . . . ?
C38 C37 C44 C49 64.8(6) . . . . ?
C38 C37 C50 C51 -9.5(7) . . . . ?
C38 C37 C50 C55 174.6(4) . . . . ?
C38 C39 C40 F2 -177.5(5) . . . . ?
C38 C39 C40 C41 1.9(9) . . . . ?
C39 C38 C43 F5 178.0(5) . . . . ?
C39 C38 C43 C42 -4.1(8) . . . . ?
C39 C40 C41 F3 178.6(5) . . . . ?
C39 C40 C41 C42 -2.2(9) . . . . ?
C40 C41 C42 F4 -179.8(5) . . . . ?
C40 C41 C42 C43 -0.5(9) . . . . ?
C41 C42 C43 F5 -178.1(5) . . . . ?
C41 C42 C43 C38 3.9(9) . . . . ?
C43 C38 C39 F1 -176.7(5) . . . . ?
C43 C38 C39 C40 1.2(8) . . . . ?
C44 C37 C38 C39 15.2(7) . . . . ?
C44 C37 C38 C43 -171.0(5) . . . . ?
C44 C37 C50 C51 110.9(5) . . . . ?
C44 C37 C50 C55 -65.0(5) . . . . ?
C44 C45 C46 F7 179.5(5) . . . . ?
C44 C45 C46 C47 -1.3(9) . . . . ?
C45 C44 C49 F10 176.0(5) . . . . ?
C45 C44 C49 C48 -0.5(8) . . . . ?
C45 C46 C47 F8 -177.9(5) . . . . ?
C45 C46 C47 C48 -1.0(9) . . . . ?
C46 C47 C48 F9 -177.7(5) . . . . ?
C46 C47 C48 C49 2.4(8) . . . . ?
C47 C48 C49 F10 -178.2(5) . . . . ?
C47 C48 C49 C44 -1.7(8) . . . . ?
C49 C44 C45 F6 -178.7(5) . . . . ?
C49 C44 C45 C46 1.9(8) . . . . ?
C50 C37 C38 C39 131.3(5) . . . . ?
C50 C37 C38 C43 -54.9(6) . . . . ?
C50 C37 C44 C45 121.8(5) . . . . ?
C50 C37 C44 C49 -57.7(6) . . . . ?
C50 C51 C52 F12 -176.0(5) . . . . ?
C50 C51 C52 C53 3.0(9) . . . . ?
C51 C50 C55 F15 -176.9(4) . . . . ?
C51 C50 C55 C54 0.1(7) . . . . ?
C51 C52 C53 F13 179.1(5) . . . . ?
C51 C52 C53 C54 0.2(9) . . . . ?
C52 C53 C54 F14 178.2(5) . . . . ?
C52 C53 C54 C55 -3.0(8) . . . . ?
C53 C54 C55 F15 -180.0(5) . . . . ?
C53 C54 C55 C50 2.9(8) . . . . ?
C55 C50 C51 F11 175.4(5) . . . . ?
C55 C50 C51 C52 -3.0(7) . . . . ?
C56 C57 C58 F16 -4.4(8) . . . . ?
C56 C57 C58 C59 175.9(5) . . . . ?
C56 C57 C62 F20 5.6(8) . . . . ?
C56 C57 C62 C61 -177.2(5) . . . . ?
C56 C63 C64 F21 3.6(8) . . . . ?
C56 C63 C64 C65 -175.4(5) . . . . ?
C56 C63 C68 F25 -4.7(7) . . . . ?
C56 C63 C68 C67 177.3(4) . . . . ?
C56 C69 C70 F26 -1.0(7) . . . . ?
C56 C69 C70 C71 -178.3(5) . . . . ?
C56 C69 C74 F30 -3.6(8) . . . . ?
C56 C69 C74 C73 177.5(5) . . . . ?
C57 C56 C63 C64 -22.1(6) . . . . ?
C57 C56 C63 C68 165.6(4) . . . . ?
C57 C56 C69 C70 73.0(5) . . . . ?
C57 C56 C69 C74 -102.5(6) . . . . ?
C57 C58 C59 F17 179.9(5) . . . . ?
C57 C58 C59 C60 0.5(9) . . . . ?
C58 C57 C62 F20 -179.3(5) . . . . ?
C58 C57 C62 C61 -2.1(8) . . . . ?
C58 C59 C60 F18 178.6(5) . . . . ?
C58 C59 C60 C61 -1.3(9) . . . . ?
C59 C60 C61 F19 179.1(5) . . . . ?
C59 C60 C61 C62 0.4(9) . . . . ?
C60 C61 C62 F20 178.7(5) . . . . ?
C60 C61 C62 C57 1.4(9) . . . . ?
C62 C57 C58 F16 -179.2(5) . . . . ?
C62 C57 C58 C59 1.2(8) . . . . ?
C63 C56 C57 C58 127.3(5) . . . . ?
C63 C56 C57 C62 -58.1(6) . . . . ?
C63 C56 C69 C70 -165.2(4) . . . . ?
C63 C56 C69 C74 19.3(7) . . . . ?
C63 C64 C65 F22 179.5(5) . . . . ?
C63 C64 C65 C66 -0.1(8) . . . . ?
C64 C63 C68 F25 -177.8(4) . . . . ?
C64 C63 C68 C67 4.2(7) . . . . ?
C64 C65 C66 F23 -178.1(5) . . . . ?
C64 C65 C66 C67 1.6(8) . . . . ?
C65 C66 C67 F24 179.2(5) . . . . ?
C65 C66 C67 C68 -0.2(8) . . . . ?
C66 C67 C68 F25 179.0(4) . . . . ?
C66 C67 C68 C63 -2.9(8) . . . . ?
C68 C63 C64 F21 176.3(4) . . . . ?
C68 C63 C64 C65 -2.7(7) . . . . ?
C69 C56 C57 C58 -109.5(6) . . . . ?
C69 C56 C57 C62 65.1(6) . . . . ?
C69 C56 C63 C64 -138.0(5) . . . . ?
C69 C56 C63 C68 49.7(6) . . . . ?
C69 C70 C71 F27 -179.7(5) . . . . ?
C69 C70 C71 C72 1.3(9) . . . . ?
C70 C69 C74 F30 -179.2(4) . . . . ?
C70 C69 C74 C73 1.9(8) . . . . ?
C70 C71 C72 F28 -179.0(5) . . . . ?
C70 C71 C72 C73 0.2(9) . . . . ?
C71 C72 C73 F29 -179.0(5) . . . . ?
C71 C72 C73 C74 -0.6(9) . . . . ?
C72 C73 C74 F30 -179.5(5) . . . . ?
C72 C73 C74 C69 -0.6(8) . . . . ?
C74 C69 C70 F26 175.1(5) . . . . ?
C74 C69 C70 C71 -2.3(8) . . . . ?
F31 C75 C76 C77 -179.3(6) . . . . ?
F31 C75 C80 C79 180.0(7) . . . . ?
C75 C76 C77 C78 -1.0(11) . . . . ?
C76 C75 C80 C79 1.4(11) . . . . ?
C76 C77 C78 C79 1.8(12) . . . . ?
C77 C78 C79 C80 -1.0(12) . . . . ?
C78 C79 C80 C75 -0.5(11) . . . . ?
C80 C75 C76 C77 -0.6(11) . . . . ?
F32 C81 C82 C83 177(2) . . . . ?
F32 C81 C86 C85 -179.5(16) . . . . ?
C81 C82 C83 C84 5(3) . . . . ?
C82 C81 C86 C85 -1(3) . . . . ?
C82 C83 C84 C85 -6(3) . . . . ?
C83 C84 C85 C86 3(3) . . . . ?
C84 C85 C86 C81 0(2) . . . . ?
C86 C81 C82 C83 -1(3) . . . . ?
F32A C81A C82A C83A -176(7) . . . . ?
F32A C81A C86A C85A -179(5) . . . . ?
C81A C82A C83A C84A -8(10) . . . . ?
C82A C81A C86A C85A 13(9) . . . . ?
C82A C83A C84A C85A 17(9) . . . . ?
C83A C84A C85A C86A -12(9) . . . . ?
C84A C85A C86A C81A -3(8) . . . . ?
C86A C81A C82A C83A -7(10) . . . . ?

loop_
_exptl_oxdiff_crystal_face_indexfrac_h
_exptl_oxdiff_crystal_face_indexfrac_k
_exptl_oxdiff_crystal_face_indexfrac_l
_exptl_oxdiff_crystal_face_x
_exptl_oxdiff_crystal_face_y
_exptl_oxdiff_crystal_face_z
-0.0235 22.9977 7.0189 0.4782 -0.8940 0.0924
5.9727 22.0002 7.0148 0.4293 -0.8084 0.4337
0.0225 1.0020 29.0251 0.8749 0.4673 -0.1454
-0.0225 -1.0020 -29.0251 -0.8749 -0.4673 0.1454
-15.9951 -4.0069 -17.0073 -0.4537 -0.2332 -0.8590
-14.9735 -12.0045 -1.9997 -0.1074 0.3922 -0.9241
16.9858 1.0066 1.9923 -0.0341 0.1082 0.9781
-1.9712 -21.9982 -1.0121 -0.2755 0.9418 -0.2337
-3.0241 20.9963 0.0136 0.2650 -0.9496 -0.0558
-2.0301 15.9963 -14.0017 -0.2165 -0.9685 0.0469
0.9674 15.9974 -14.0034 -0.2351 -0.9478 0.2204
11.9675 13.0026 -7.0056 -0.1302 -0.6158 0.8031
1.9906 -11.9998 -28.0316 -0.9866 0.0508 0.1942
-1.0044 18.9990 23.0308 0.9137 -0.4417 -0.0711
4.0273 -9.9957 22.0107 0.5127 0.8580 0.0607
2.0153 6.0022 30.0276 0.9509 0.2775 -0.0069
0.9968 18.0000 25.0307 0.9491 -0.3484 0.0285
